data_4126267
loop_
_publ_author_name
'Ronson, Tanya K.'
'Meng, Wenjing'
'Nitschke, Jonathan R.'

_publ_section_title
;
 Design Principles for the Optimization of Guest Binding in
 Aromatic-Paneled Fe(II)4L6 Cages.
;
_journal_issue 28
_journal_name_full 'Journal of the American Chemical Society'
_journal_page_first 9698
_journal_page_last 9707
_journal_paper_doi 10.1021/jacs.7b05202
_journal_volume 139
_journal_year 2017
_chemical_formula_moiety 'C228 H156 Fe4 N24, P F6, 8(C2 F6 N O4 S2), 0.5(C2 H3 N)'
_chemical_formula_sum 'C243 H157.5 F48 Fe4 N31.5 O28 P S14'
_chemical_formula_weight 5581.71
_space_group_crystal_system trigonal
_space_group_IT_number 148
_space_group_name_Hall '-R 3'
_space_group_name_H-M_alt 'R -3 :H'
_symmetry_space_group_name_Hall '-R 3'
_symmetry_space_group_name_H-M 'R -3 :H'
_atom_sites_solution_hydrogens geom
_audit_creation_method SHELXL-2014/7
_cell_angle_alpha 90
_cell_angle_beta 90
_cell_angle_gamma 120
_cell_formula_units_Z 18
_cell_length_a 80.9755(12)
_cell_length_b 80.9755(12)
_cell_length_c 30.8130(7)
_cell_measurement_reflns_used 52346
_cell_measurement_temperature 100(2)
_cell_measurement_theta_max 16.6470
_cell_measurement_theta_min 1.4620
_cell_volume 174973(5)
_computing_cell_refinement 'CrysAlisPro 1.171.38.41 (Rigaku OD, 2015)'
_computing_data_collection 'GDA 8.44; generic data acquisition software'
_computing_data_reduction 'CrysAlisPro 1.171.38.41 (Rigaku OD, 2015)'
_computing_structure_refinement 'SHELXL-2014/7 (Sheldrick, 2014)'
_computing_structure_solution 'SHELXT (Sheldrick, 2014)'
_diffrn_ambient_temperature 100(2)
_diffrn_detector 'Photon counting pixel array'
_diffrn_detector_area_resol_mean 0
_diffrn_detector_type 'Dectris Pilatus 2M'
_diffrn_measured_fraction_theta_full 0.992
_diffrn_measured_fraction_theta_max 0.992
_diffrn_measurement_device 'Fixed \c 3-circle diffractometer'
_diffrn_measurement_device_type 'Fluid Film Devices'
_diffrn_measurement_method '\f rotation with 0.2 degree frames'
_diffrn_measurement_specimen_support 'MiTeGen MicroMount'
_diffrn_radiation_monochromator 'Silicon 111'
_diffrn_radiation_source 'Diamond Light Source Beamline I19'
_diffrn_radiation_type Synchrotron
_diffrn_radiation_wavelength 0.6889
_diffrn_reflns_av_R_equivalents 0.0450
_diffrn_reflns_av_unetI/netI 0.0388
_diffrn_reflns_Laue_measured_fraction_full 0.992
_diffrn_reflns_Laue_measured_fraction_max 0.992
_diffrn_reflns_limit_h_max 67
_diffrn_reflns_limit_h_min -66
_diffrn_reflns_limit_k_max 67
_diffrn_reflns_limit_k_min -66
_diffrn_reflns_limit_l_max 25
_diffrn_reflns_limit_l_min -25
_diffrn_reflns_number 114823
_diffrn_reflns_point_group_measured_fraction_full 0.992
_diffrn_reflns_point_group_measured_fraction_max 0.992
_diffrn_reflns_theta_full 16.682
_diffrn_reflns_theta_max 16.682
_diffrn_reflns_theta_min 1.462
_exptl_absorpt_coefficient_mu 0.269
_exptl_absorpt_correction_T_max 0.7440
_exptl_absorpt_correction_T_min 0.5247
_exptl_absorpt_correction_type multi-scan
_exptl_absorpt_process_details SADABS
_exptl_crystal_colour purple
_exptl_crystal_density_diffrn 0.953
_exptl_crystal_description block
_exptl_crystal_F_000 51030
_exptl_crystal_size_max 0.030
_exptl_crystal_size_mid 0.030
_exptl_crystal_size_min 0.010
_refine_diff_density_max 0.783
_refine_diff_density_min -0.428
_refine_diff_density_rms 0.096
_refine_ls_extinction_method none
_refine_ls_goodness_of_fit_ref 1.382
_refine_ls_hydrogen_treatment constr
_refine_ls_matrix_type full
_refine_ls_number_parameters 2961
_refine_ls_number_reflns 23382
_refine_ls_number_restraints 7654
_refine_ls_restrained_S_all 1.314
_refine_ls_R_factor_all 0.1851
_refine_ls_R_factor_gt 0.1574
_refine_ls_shift/su_max 0.002
_refine_ls_shift/su_mean 0.000
_refine_ls_structure_factor_coef Fsqd
_refine_ls_weighting_details 'w=1/[\s^2^(Fo^2^)+(0.2000P)^2^+400.0000P] where P=(Fo^2^+2Fc^2^)/3'
_refine_ls_weighting_scheme calc
_refine_ls_wR_factor_gt 0.3924
_refine_ls_wR_factor_ref 0.4215
_reflns_Friedel_coverage 0.000
_reflns_number_gt 15659
_reflns_number_total 23382
_reflns_threshold_expression 'I > 2\s(I)'
_cod_data_source_file ja7b05202_si_007.cif
_cod_data_source_block tkr111_sq
_cod_depositor_comments 'Adding full bibliography for 4126266--4126308.cif.'
_cod_original_cell_volume 174973(7)
_cod_original_formula_sum 'C243 H157.50 F48 Fe4 N31.50 O28 P S14'
_cod_database_code 4126267
_shelx_shelxl_version_number 2014/7
_shelx_space_group_comment
;
The symmetry employed for this shelxl refinement is uniquely defined
by the following loop, which should always be used as a source of
symmetry information in preference to the above space-group names.
They are only intended as comments.
;
_shelx_estimated_absorpt_t_min 0.992
_shelx_estimated_absorpt_t_max 0.997

loop_
_space_group_symop_operation_xyz
'x, y, z'
'-y, x-y, z'
'-x+y, -x, z'
'x+2/3, y+1/3, z+1/3'
'-y+2/3, x-y+1/3, z+1/3'
'-x+y+2/3, -x+1/3, z+1/3'
'x+1/3, y+2/3, z+2/3'
'-y+1/3, x-y+2/3, z+2/3'
'-x+y+1/3, -x+2/3, z+2/3'
'-x, -y, -z'
'y, -x+y, -z'
'x-y, x, -z'
'-x+2/3, -y+1/3, -z+1/3'
'y+2/3, -x+y+1/3, -z+1/3'
'x-y+2/3, x+1/3, -z+1/3'
'-x+1/3, -y+2/3, -z+2/3'
'y+1/3, -x+y+2/3, -z+2/3'
'x-y+1/3, x+2/3, -z+2/3'

loop_
_atom_site_label
_atom_site_type_symbol
_atom_site_fract_x
_atom_site_fract_y
_atom_site_fract_z
_atom_site_U_iso_or_equiv
_atom_site_adp_type
_atom_site_occupancy
_atom_site_site_symmetry_order
_atom_site_calc_flag
_atom_site_refinement_flags_posn
_atom_site_refinement_flags_adp
_atom_site_refinement_flags_occupancy
_atom_site_disorder_assembly
_atom_site_disorder_group
Fe1 Fe 0.09813(3) 0.17039(3) 0.09504(6) 0.1680(9) Uani 1 1 d . . . . .
Fe2 Fe 0.09289(3) 0.16929(3) 0.77065(6) 0.1709(8) Uani 1 1 d . . . . .
Fe3 Fe 0.28493(3) 0.42213(3) 0.44497(7) 0.1704(8) Uani 1 1 d . . . . .
Fe4 Fe 0.33051(3) 0.19086(3) 0.43383(7) 0.1782(9) Uani 1 1 d . . . . .
N1 N 0.07050(15) 0.15373(18) 0.0989(3) 0.184(4) Uani 1 1 d D U . . .
N2 N 0.09740(15) 0.15213(16) 0.1394(3) 0.166(3) Uani 1 1 d D U . . .
N3 N 0.30405(14) 0.17080(16) 0.4522(4) 0.166(4) Uani 1 1 d D U . . .
N4 N 0.33672(17) 0.17988(17) 0.4872(4) 0.178(4) Uani 1 1 d D U . . .
C1 C 0.05685(19) 0.1554(2) 0.0776(4) 0.199(5) Uani 1 1 d D U . . .
H1 H 0.0603 0.1664 0.0603 0.239 Uiso 1 1 calc R U . . .
C2 C 0.0376(2) 0.1412(3) 0.0803(5) 0.223(6) Uani 1 1 d D U . . .
H2 H 0.0284 0.1422 0.0632 0.268 Uiso 1 1 calc R U . . .
C3 C 0.0319(2) 0.1257(3) 0.1081(6) 0.240(7) Uani 1 1 d D U . . .
H3 H 0.0188 0.1165 0.1113 0.288 Uiso 1 1 calc R U . . .
C4 C 0.0459(2) 0.1239(2) 0.1314(5) 0.238(7) Uani 1 1 d D U . . .
H4 H 0.0425 0.1132 0.1499 0.286 Uiso 1 1 calc R U . . .
C5 C 0.0652(2) 0.1384(2) 0.1265(5) 0.193(5) Uani 1 1 d D U . . .
C6 C 0.08032(19) 0.1377(2) 0.1475(4) 0.191(5) Uani 1 1 d D U . . .
H6 H 0.0783 0.1275 0.1662 0.229 Uiso 1 1 calc R U . . .
C7 C 0.11371(17) 0.15208(19) 0.1582(4) 0.163(4) Uani 1 1 d D U . . .
C8 C 0.12148(19) 0.14216(19) 0.1378(4) 0.173(4) Uani 1 1 d D U . . .
H8 H 0.1158 0.1350 0.1122 0.207 Uiso 1 1 calc R U . . .
C9 C 0.13788(19) 0.14289(19) 0.1555(4) 0.176(4) Uani 1 1 d D U . . .
H9 H 0.1437 0.1368 0.1407 0.211 Uiso 1 1 calc R U . . .
C10 C 0.14577(17) 0.15242(19) 0.1945(4) 0.163(4) Uani 1 1 d D U . . .
C11 C 0.13670(18) 0.1613(2) 0.2157(4) 0.172(4) Uani 1 1 d D U . . .
H11 H 0.1411 0.1671 0.2432 0.206 Uiso 1 1 calc R U . . .
C12 C 0.12139(19) 0.1615(2) 0.1963(4) 0.178(5) Uani 1 1 d D U . . .
H12 H 0.1161 0.1683 0.2099 0.213 Uiso 1 1 calc R U . . .
C13 C 0.16299(18) 0.15257(19) 0.2141(4) 0.166(4) Uani 1 1 d D U . . .
C14 C 0.17760(19) 0.1540(2) 0.1859(4) 0.185(5) Uani 1 1 d D U . . .
H14 H 0.1762 0.1543 0.1553 0.222 Uiso 1 1 calc R U . . .
C15 C 0.1938(2) 0.1551(2) 0.2030(4) 0.197(5) Uani 1 1 d D U . . .
H15 H 0.2038 0.1568 0.1840 0.236 Uiso 1 1 calc R U . . .
C16 C 0.19604(19) 0.1537(2) 0.2486(4) 0.167(4) Uani 1 1 d D U . . .
C17 C 0.21245(19) 0.1551(2) 0.2668(4) 0.179(5) Uani 1 1 d D U . . .
H17 H 0.2226 0.1568 0.2484 0.214 Uiso 1 1 calc R U . . .
C18 C 0.21427(18) 0.1539(2) 0.3117(4) 0.170(4) Uani 1 1 d D U . . .
C19 C 0.23147(18) 0.1562(2) 0.3307(4) 0.174(4) Uani 1 1 d D U . . .
H19 H 0.2418 0.1583 0.3124 0.209 Uiso 1 1 calc R U . . .
C20 C 0.23336(18) 0.1556(2) 0.3748(4) 0.179(5) Uani 1 1 d D U . . .
C21 C 0.2172(2) 0.1509(3) 0.4019(4) 0.211(6) Uani 1 1 d D U . . .
H21 H 0.2180 0.1487 0.4320 0.253 Uiso 1 1 calc R U . . .
C22 C 0.2006(2) 0.1495(2) 0.3856(4) 0.197(5) Uani 1 1 d D U . . .
H22 H 0.1905 0.1475 0.4045 0.237 Uiso 1 1 calc R U . . .
C23 C 0.19889(18) 0.1511(2) 0.3390(4) 0.173(4) Uani 1 1 d D U . . .
C24 C 0.18221(19) 0.1500(2) 0.3218(4) 0.187(5) Uani 1 1 d D U . . .
H24 H 0.1720 0.1480 0.3402 0.225 Uiso 1 1 calc R U . . .
C25 C 0.18116(18) 0.1519(2) 0.2764(4) 0.168(4) Uani 1 1 d D U . . .
C26 C 0.16446(18) 0.1513(2) 0.2575(4) 0.172(4) Uani 1 1 d D U . . .
H26 H 0.1544 0.1499 0.2758 0.206 Uiso 1 1 calc R U . . .
C27 C 0.25199(19) 0.1596(2) 0.3940(4) 0.189(5) Uani 1 1 d D U . . .
C28 C 0.2566(2) 0.1660(2) 0.4375(4) 0.204(6) Uani 1 1 d D U . . .
H28 H 0.2475 0.1673 0.4543 0.244 Uiso 1 1 calc R U . . .
C29 C 0.27380(19) 0.1704(2) 0.4566(4) 0.187(5) Uani 1 1 d D U . . .
H29 H 0.2771 0.1761 0.4845 0.224 Uiso 1 1 calc R U . . .
C30 C 0.28622(18) 0.1663(2) 0.4338(4) 0.174(4) Uani 1 1 d D U . . .
C31 C 0.28171(18) 0.15870(19) 0.3915(4) 0.169(4) Uani 1 1 d D U . . .
H31 H 0.2902 0.1560 0.3760 0.203 Uiso 1 1 calc R U . . .
C32 C 0.26465(19) 0.1553(2) 0.3726(4) 0.187(5) Uani 1 1 d D U . . .
H32 H 0.2615 0.1499 0.3443 0.224 Uiso 1 1 calc R U . . .
C33 C 0.3032(2) 0.1616(2) 0.4870(4) 0.178(5) Uani 1 1 d D U . . .
H33 H 0.2913 0.1522 0.4988 0.214 Uiso 1 1 calc R U . . .
C34 C 0.3212(2) 0.1661(2) 0.5072(5) 0.174(4) Uani 1 1 d D U . . .
C35 C 0.3226(2) 0.1571(2) 0.5454(4) 0.185(5) Uani 1 1 d D U . . .
H35 H 0.3115 0.1478 0.5601 0.222 Uiso 1 1 calc R U . . .
C36 C 0.3405(2) 0.1621(2) 0.5605(5) 0.186(5) Uani 1 1 d D U . . .
H36 H 0.3419 0.1560 0.5853 0.224 Uiso 1 1 calc R U . . .
C37 C 0.3565(2) 0.1763(2) 0.5393(5) 0.188(5) Uani 1 1 d D U . . .
H37 H 0.3689 0.1801 0.5499 0.226 Uiso 1 1 calc R U . . .
C38 C 0.3542(2) 0.1851(2) 0.5019(5) 0.187(5) Uani 1 1 d D U . . .
H38 H 0.3651 0.1947 0.4871 0.224 Uiso 1 1 calc R U . . .
N5 N 0.10075(15) 0.15427(16) 0.0497(3) 0.167(4) Uani 1 1 d D U . . .
N6 N 0.12669(14) 0.18412(14) 0.0894(3) 0.159(3) Uani 1 1 d D U . . .
N7 N 0.28957(15) 0.41050(14) 0.3921(3) 0.162(3) Uani 1 1 d D U . . .
N8 N 0.31211(15) 0.44074(15) 0.4357(4) 0.173(4) Uani 1 1 d D U . . .
C39 C 0.08672(19) 0.1381(2) 0.0313(4) 0.193(5) Uani 1 1 d D U . . .
H39 H 0.0738 0.1344 0.0374 0.231 Uiso 1 1 calc R U . . .
C40 C 0.0905(2) 0.1267(2) 0.0035(4) 0.193(5) Uani 1 1 d D U . . .
H40 H 0.0803 0.1157 -0.0095 0.231 Uiso 1 1 calc R U . . .
C41 C 0.1094(2) 0.1316(2) -0.0049(4) 0.182(5) Uani 1 1 d D U . . .
H41 H 0.1122 0.1235 -0.0218 0.218 Uiso 1 1 calc R U . . .
C42 C 0.1242(2) 0.1487(2) 0.0121(4) 0.185(5) Uani 1 1 d D U . . .
H42 H 0.1372 0.1531 0.0046 0.222 Uiso 1 1 calc R U . . .
C43 C 0.11931(19) 0.15920(19) 0.0405(4) 0.164(4) Uani 1 1 d D U . . .
C44 C 0.13282(18) 0.17615(18) 0.0613(4) 0.167(4) Uani 1 1 d D U . . .
H44 H 0.1460 0.1817 0.0552 0.200 Uiso 1 1 calc R U . . .
C45 C 0.14127(17) 0.20098(18) 0.1113(4) 0.159(4) Uani 1 1 d D U . . .
C46 C 0.14121(18) 0.21809(18) 0.1078(4) 0.165(4) Uani 1 1 d D U . . .
H46 H 0.1317 0.2187 0.0912 0.198 Uiso 1 1 calc R U . . .
C47 C 0.15535(17) 0.23430(18) 0.1290(4) 0.163(4) Uani 1 1 d D U . . .
H47 H 0.1558 0.2461 0.1249 0.196 Uiso 1 1 calc R U . . .
C48 C 0.16877(17) 0.23366(18) 0.1556(4) 0.167(4) Uani 1 1 d D U . . .
C49 C 0.16803(18) 0.21595(18) 0.1587(4) 0.170(4) Uani 1 1 d D U . . .
H49 H 0.1772 0.2150 0.1762 0.204 Uiso 1 1 calc R U . . .
C50 C 0.15465(17) 0.20015(18) 0.1376(4) 0.169(4) Uani 1 1 d D U . . .
H50 H 0.1545 0.1884 0.1410 0.202 Uiso 1 1 calc R U . . .
C51 C 0.18392(17) 0.25145(18) 0.1785(4) 0.166(4) Uani 1 1 d D U . . .
C52 C 0.20277(17) 0.25466(19) 0.1815(4) 0.178(5) Uani 1 1 d D U . . .
H52 H 0.2055 0.2453 0.1706 0.214 Uiso 1 1 calc R U . . .
C53 C 0.21726(18) 0.27110(18) 0.2000(5) 0.176(5) Uani 1 1 d D U . . .
H53 H 0.2299 0.2731 0.2004 0.211 Uiso 1 1 calc R U . . .
C54 C 0.21347(17) 0.28510(18) 0.2184(4) 0.170(4) Uani 1 1 d D U . . .
C55 C 0.22769(17) 0.30199(17) 0.2375(4) 0.162(4) Uani 1 1 d D U . . .
H55 H 0.2405 0.3046 0.2373 0.195 Uiso 1 1 calc R U . . .
C56 C 0.22342(17) 0.31503(17) 0.2569(4) 0.161(4) Uani 1 1 d D U . . .
C57 C 0.23753(18) 0.33171(18) 0.2800(4) 0.172(4) Uani 1 1 d D U . . .
H57 H 0.2503 0.3341 0.2812 0.207 Uiso 1 1 calc R U . . .
C58 C 0.23331(17) 0.34402(17) 0.3000(4) 0.158(4) Uani 1 1 d D U . . .
C59 C 0.21401(17) 0.34014(18) 0.2980(4) 0.169(4) Uani 1 1 d D U . . .
H59 H 0.2109 0.3488 0.3112 0.203 Uiso 1 1 calc R U . . .
C60 C 0.19973(18) 0.32424(18) 0.2774(4) 0.169(4) Uani 1 1 d D U . . .
H60 H 0.1871 0.3220 0.2770 0.203 Uiso 1 1 calc R U . . .
C61 C 0.20421(17) 0.31104(18) 0.2567(4) 0.165(4) Uani 1 1 d D U . . .
C62 C 0.18983(17) 0.29444(17) 0.2359(4) 0.165(4) Uani 1 1 d D U . . .
H62 H 0.1771 0.2921 0.2350 0.198 Uiso 1 1 calc R U . . .
C63 C 0.19422(17) 0.28156(18) 0.2166(4) 0.165(4) Uani 1 1 d D U . . .
C64 C 0.17953(17) 0.26379(18) 0.1960(4) 0.170(4) Uani 1 1 d D U . . .
H64 H 0.1667 0.2611 0.1953 0.204 Uiso 1 1 calc R U . . .
C65 C 0.24860(17) 0.36148(17) 0.3220(4) 0.164(4) Uani 1 1 d D U . . .
C66 C 0.24702(17) 0.37808(17) 0.3259(4) 0.165(4) Uani 1 1 d D U . . .
H66 H 0.2365 0.3783 0.3128 0.198 Uiso 1 1 calc R U . . .
C67 C 0.26046(17) 0.39405(18) 0.3484(4) 0.162(4) Uani 1 1 d D U . . .
H67 H 0.2593 0.4051 0.3496 0.194 Uiso 1 1 calc R U . . .
C68 C 0.27556(17) 0.39384(17) 0.3691(4) 0.157(4) Uani 1 1 d D U . . .
C69 C 0.27772(18) 0.37753(17) 0.3651(4) 0.168(4) Uani 1 1 d D U . . .
H69 H 0.2884 0.3775 0.3779 0.202 Uiso 1 1 calc R U . . .
C70 C 0.26415(18) 0.36163(18) 0.3424(4) 0.172(4) Uani 1 1 d D U . . .
H70 H 0.2655 0.3506 0.3407 0.207 Uiso 1 1 calc R U . . .
C71 C 0.30737(18) 0.41801(18) 0.3830(4) 0.174(5) Uani 1 1 d D U . . .
H71 H 0.3116 0.4126 0.3615 0.208 Uiso 1 1 calc R U . . .
C72 C 0.32062(19) 0.43478(19) 0.4062(4) 0.170(4) Uani 1 1 d D U . . .
C73 C 0.34055(18) 0.4448(2) 0.3980(5) 0.200(5) Uani 1 1 d D U . . .
H73 H 0.3458 0.4406 0.3761 0.240 Uiso 1 1 calc R U . . .
C74 C 0.3520(2) 0.4605(2) 0.4219(6) 0.218(6) Uani 1 1 d D U . . .
H74 H 0.3654 0.4669 0.4187 0.261 Uiso 1 1 calc R U . . .
C75 C 0.3433(2) 0.4670(2) 0.4516(5) 0.200(6) Uani 1 1 d D U . . .
H75 H 0.3508 0.4785 0.4671 0.240 Uiso 1 1 calc R U . . .
C76 C 0.32365(19) 0.4564(2) 0.4582(5) 0.189(5) Uani 1 1 d D U . . .
H76 H 0.3182 0.4605 0.4800 0.226 Uiso 1 1 calc R U . . .
N9 N 0.09659(15) 0.18750(17) 0.0523(3) 0.173(4) Uani 1 1 d D U . . .
N10 N 0.09703(14) 0.18822(17) 0.1364(3) 0.165(4) Uani 1 1 d D U . . .
N11 N 0.09514(17) 0.14968(18) 0.7342(3) 0.180(4) Uani 1 1 d D U . . .
N12 N 0.09840(17) 0.15557(18) 0.8174(3) 0.182(4) Uani 1 1 d D U . . .
C77 C 0.09673(19) 0.1866(2) 0.0084(4) 0.187(5) Uani 1 1 d D U . . .
H77 H 0.0978 0.1767 -0.0056 0.225 Uiso 1 1 calc R U . . .
C78 C 0.0953(2) 0.2005(2) -0.0160(4) 0.207(6) Uani 1 1 d D U . . .
H78 H 0.0958 0.1998 -0.0468 0.249 Uiso 1 1 calc R U . . .
C79 C 0.0934(2) 0.2154(2) 0.0021(4) 0.211(6) Uani 1 1 d D U . . .
H79 H 0.0926 0.2247 -0.0152 0.253 Uiso 1 1 calc R U . . .
C80 C 0.0926(2) 0.2156(2) 0.0473(4) 0.198(5) Uani 1 1 d D U . . .
H80 H 0.0909 0.2249 0.0617 0.237 Uiso 1 1 calc R U . . .
C81 C 0.0946(2) 0.2016(2) 0.0720(4) 0.181(5) Uani 1 1 d D U . . .
C82 C 0.09509(19) 0.2017(2) 0.1179(4) 0.175(5) Uani 1 1 d D U . . .
H82 H 0.0941 0.2110 0.1344 0.210 Uiso 1 1 calc R U . . .
C83 C 0.09792(18) 0.18784(19) 0.1834(3) 0.164(4) Uani 1 1 d D U . . .
C84 C 0.11434(18) 0.20230(19) 0.2043(4) 0.175(5) Uani 1 1 d D U . . .
H84 H 0.1242 0.2125 0.1884 0.210 Uiso 1 1 calc R U . . .
C85 C 0.11539(19) 0.2009(2) 0.2495(4) 0.178(5) Uani 1 1 d D U . . .
H85 H 0.1264 0.2105 0.2641 0.213 Uiso 1 1 calc R U . . .
C86 C 0.10131(18) 0.18641(19) 0.2739(3) 0.163(4) Uani 1 1 d D U . . .
C87 C 0.08479(18) 0.17301(19) 0.2514(4) 0.171(4) Uani 1 1 d D U . . .
H87 H 0.0745 0.1631 0.2672 0.206 Uiso 1 1 calc R U . . .
C88 C 0.08326(18) 0.17398(19) 0.2074(4) 0.169(5) Uani 1 1 d D U . . .
H88 H 0.0719 0.1649 0.1933 0.203 Uiso 1 1 calc R U . . .
C89 C 0.1033(2) 0.1848(2) 0.3220(4) 0.178(5) Uani 1 1 d D U . . .
C90 C 0.1156(2) 0.2016(2) 0.3463(4) 0.201(6) Uani 1 1 d D U . . .
H90 H 0.1225 0.2134 0.3316 0.241 Uiso 1 1 calc R U . . .
C91 C 0.1175(2) 0.2008(2) 0.3906(4) 0.207(6) Uani 1 1 d D U . . .
H91 H 0.1253 0.2122 0.4061 0.249 Uiso 1 1 calc R U . . .
C92 C 0.1080(2) 0.1832(2) 0.4136(4) 0.207(6) Uani 1 1 d D U . . .
C93 C 0.1086(3) 0.1817(2) 0.4589(4) 0.220(6) Uani 1 1 d D U . . .
H93 H 0.1156 0.1930 0.4756 0.264 Uiso 1 1 calc R U . . .
C94 C 0.0991(3) 0.1639(2) 0.4800(4) 0.216(6) Uani 1 1 d D U . . .
C95 C 0.0999(2) 0.1626(2) 0.5267(4) 0.221(6) Uani 1 1 d D U . . .
H95 H 0.1086 0.1736 0.5426 0.265 Uiso 1 1 calc R U . . .
C96 C 0.0889(3) 0.1462(2) 0.5484(4) 0.233(7) Uani 1 1 d D U . . .
C97 C 0.0772(3) 0.1292(2) 0.5242(5) 0.301(11) Uani 1 1 d D U . . .
H97 H 0.0701 0.1174 0.5389 0.362 Uiso 1 1 calc R U . . .
C98 C 0.0762(4) 0.1300(2) 0.4797(5) 0.313(11) Uani 1 1 d D U . . .
H98 H 0.0689 0.1185 0.4639 0.375 Uiso 1 1 calc R U . . .
C99 C 0.0861(3) 0.1478(2) 0.4566(4) 0.267(9) Uani 1 1 d D U . . .
C100 C 0.0845(3) 0.1489(2) 0.4110(4) 0.281(10) Uani 1 1 d D U . . .
H100 H 0.0761 0.1378 0.3950 0.337 Uiso 1 1 calc R U . . .
C101 C 0.0954(3) 0.1664(2) 0.3893(4) 0.233(7) Uani 1 1 d D U . . .
C102 C 0.0934(3) 0.1684(2) 0.3427(4) 0.225(7) Uani 1 1 d D U . . .
H102 H 0.0845 0.1575 0.3267 0.270 Uiso 1 1 calc R U . . .
C103 C 0.0904(2) 0.1455(2) 0.5971(4) 0.207(6) Uani 1 1 d D U . . .
C104 C 0.1083(2) 0.1565(2) 0.6173(4) 0.213(6) Uani 1 1 d D U . . .
H104 H 0.1194 0.1630 0.6000 0.256 Uiso 1 1 calc R U . . .
C105 C 0.1098(2) 0.1578(2) 0.6619(4) 0.201(5) Uani 1 1 d D U . . .
H105 H 0.1219 0.1654 0.6750 0.241 Uiso 1 1 calc R U . . .
C106 C 0.0936(2) 0.1478(2) 0.6880(4) 0.178(5) Uani 1 1 d D U . . .
C107 C 0.0758(2) 0.1360(2) 0.6684(4) 0.196(5) Uani 1 1 d D U . . .
H107 H 0.0648 0.1287 0.6859 0.235 Uiso 1 1 calc R U . . .
C108 C 0.0743(2) 0.1350(2) 0.6235(4) 0.222(6) Uani 1 1 d D U . . .
H108 H 0.0623 0.1271 0.6104 0.266 Uiso 1 1 calc R U . . .
C109 C 0.0967(2) 0.1373(2) 0.7571(4) 0.188(5) Uani 1 1 d D U . . .
H109 H 0.0964 0.1266 0.7437 0.226 Uiso 1 1 calc R U . . .
C110 C 0.0991(2) 0.1399(2) 0.8037(4) 0.196(5) Uani 1 1 d D U . . .
C111 C 0.1002(3) 0.1268(2) 0.8327(4) 0.216(6) Uani 1 1 d D U . . .
H111 H 0.1004 0.1159 0.8221 0.259 Uiso 1 1 calc R U . . .
C112 C 0.1010(3) 0.1304(3) 0.8764(4) 0.241(7) Uani 1 1 d D U . . .
H112 H 0.1010 0.1217 0.8969 0.289 Uiso 1 1 calc R U . . .
C113 C 0.1017(3) 0.1474(3) 0.8905(4) 0.222(6) Uani 1 1 d D U . . .
H113 H 0.1032 0.1506 0.9204 0.266 Uiso 1 1 calc R U . . .
C114 C 0.1003(2) 0.1593(2) 0.8601(4) 0.196(5) Uani 1 1 d D U . . .
H114 H 0.1006 0.1705 0.8700 0.235 Uiso 1 1 calc R U . . .
N13 N 0.09229(17) 0.18817(17) 0.8115(3) 0.173(4) Uani 1 1 d D U . . .
N14 N 0.12026(15) 0.18965(18) 0.7685(3) 0.173(4) Uani 1 1 d D U . . .
N15 N 0.33216(16) 0.21293(17) 0.4682(3) 0.167(4) Uani 1 1 d D U . . .
N16 N 0.35758(16) 0.21049(17) 0.4212(4) 0.176(4) Uani 1 1 d D U . . .
C115 C 0.0770(2) 0.1864(2) 0.8333(4) 0.188(5) Uani 1 1 d D U . . .
H115 H 0.0648 0.1754 0.8292 0.225 Uiso 1 1 calc R U . . .
C116 C 0.0790(2) 0.2009(2) 0.8620(5) 0.199(5) Uani 1 1 d D U . . .
H116 H 0.0682 0.1991 0.8780 0.238 Uiso 1 1 calc R U . . .
C117 C 0.0966(2) 0.2179(2) 0.8674(5) 0.201(5) Uani 1 1 d D U . . .
H117 H 0.0976 0.2281 0.8847 0.242 Uiso 1 1 calc R U . . .
C118 C 0.1124(2) 0.2191(2) 0.8464(4) 0.200(5) Uani 1 1 d D U . . .
H118 H 0.1247 0.2297 0.8512 0.240 Uiso 1 1 calc R U . . .
C119 C 0.1100(2) 0.2042(2) 0.8176(4) 0.185(5) Uani 1 1 d D U . . .
C120 C 0.1249(2) 0.2042(2) 0.7942(4) 0.189(5) Uani 1 1 d D U . . .
H120 H 0.1377 0.2142 0.7970 0.227 Uiso 1 1 calc R U . . .
C121 C 0.1354(2) 0.1896(2) 0.7430(4) 0.185(5) Uani 1 1 d D U . . .
C122 C 0.1444(2) 0.2037(2) 0.7108(5) 0.216(6) Uani 1 1 d D U . . .
H122 H 0.1409 0.2132 0.7063 0.259 Uiso 1 1 calc R U . . .
C123 C 0.1585(2) 0.2032(2) 0.6856(5) 0.207(6) Uani 1 1 d D U . . .
H123 H 0.1645 0.2126 0.6637 0.248 Uiso 1 1 calc R U . . .
C124 C 0.1641(2) 0.1898(2) 0.6913(4) 0.195(5) Uani 1 1 d D U . . .
C125 C 0.1555(2) 0.1771(2) 0.7263(4) 0.203(5) Uani 1 1 d D U . . .
H125 H 0.1601 0.1687 0.7336 0.243 Uiso 1 1 calc R U . . .
C126 C 0.1409(2) 0.1763(2) 0.7502(4) 0.186(5) Uani 1 1 d D U . . .
H126 H 0.1347 0.1667 0.7716 0.223 Uiso 1 1 calc R U . . .
C127 C 0.1793(2) 0.1889(2) 0.6636(5) 0.197(5) Uani 1 1 d D U . . .
C128 C 0.1772(2) 0.1710(2) 0.6516(5) 0.212(5) Uani 1 1 d D U . . .
H128 H 0.1659 0.1596 0.6594 0.254 Uiso 1 1 calc R U . . .
C129 C 0.1912(2) 0.1697(2) 0.6290(5) 0.217(6) Uani 1 1 d D U . . .
H129 H 0.1893 0.1576 0.6205 0.260 Uiso 1 1 calc R U . . .
C130 C 0.2086(2) 0.1866(2) 0.6182(5) 0.196(5) Uani 1 1 d D U . . .
C131 C 0.2240(2) 0.1861(2) 0.5985(5) 0.202(5) Uani 1 1 d D U . . .
H131 H 0.2228 0.1741 0.5917 0.243 Uiso 1 1 calc R U . . .
C132 C 0.24080(19) 0.2029(2) 0.5889(5) 0.183(4) Uani 1 1 d D U . . .
C133 C 0.25692(19) 0.2028(2) 0.5692(4) 0.179(4) Uani 1 1 d D U . . .
H133 H 0.2562 0.1909 0.5643 0.215 Uiso 1 1 calc R U . . .
C134 C 0.27298(19) 0.2187(2) 0.5575(4) 0.176(4) Uani 1 1 d D U . . .
C135 C 0.2743(2) 0.2366(2) 0.5669(5) 0.196(5) Uani 1 1 d D U . . .
H135 H 0.2857 0.2481 0.5599 0.235 Uiso 1 1 calc R U . . .
C136 C 0.2596(2) 0.2378(2) 0.5856(6) 0.212(6) Uani 1 1 d D U . . .
H136 H 0.2609 0.2499 0.5912 0.255 Uiso 1 1 calc R U . . .
C137 C 0.2422(2) 0.2208(2) 0.5970(5) 0.186(5) Uani 1 1 d D U . . .
C138 C 0.2264(2) 0.2215(2) 0.6158(5) 0.200(5) Uani 1 1 d D U . . .
H138 H 0.2271 0.2334 0.6206 0.240 Uiso 1 1 calc R U . . .
C139 C 0.2101(2) 0.2046(2) 0.6270(5) 0.188(4) Uani 1 1 d D U . . .
C140 C 0.1943(2) 0.2050(2) 0.6501(5) 0.197(5) Uani 1 1 d D U . . .
H140 H 0.1949 0.2168 0.6553 0.236 Uiso 1 1 calc R U . . .
C141 C 0.28874(19) 0.2175(2) 0.5352(4) 0.176(4) Uani 1 1 d D U . . .
C142 C 0.2998(2) 0.2308(2) 0.5030(4) 0.185(5) Uani 1 1 d D U . . .
H142 H 0.2977 0.2411 0.4960 0.222 Uiso 1 1 calc R U . . .
C143 C 0.3138(2) 0.2289(2) 0.4813(5) 0.185(5) Uani 1 1 d D U . . .
H143 H 0.3208 0.2376 0.4588 0.222 Uiso 1 1 calc R U . . .
C144 C 0.31789(18) 0.2145(2) 0.4916(4) 0.173(4) Uani 1 1 d D U . . .
C145 C 0.30801(19) 0.20177(19) 0.5258(4) 0.173(4) Uani 1 1 d D U . . .
H145 H 0.3110 0.1923 0.5344 0.208 Uiso 1 1 calc R U . . .
C146 C 0.2936(2) 0.2037(2) 0.5467(4) 0.179(4) Uani 1 1 d D U . . .
H146 H 0.2868 0.1951 0.5697 0.215 Uiso 1 1 calc R U . . .
C147 C 0.34861(19) 0.2283(2) 0.4646(5) 0.177(5) Uani 1 1 d D U . . .
H147 H 0.3511 0.2397 0.4792 0.212 Uiso 1 1 calc R U . . .
C148 C 0.36314(19) 0.2280(2) 0.4378(4) 0.172(4) Uani 1 1 d D U . . .
C149 C 0.3811(2) 0.2442(2) 0.4291(5) 0.195(5) Uani 1 1 d D U . . .
H149 H 0.3846 0.2561 0.4423 0.234 Uiso 1 1 calc R U . . .
C150 C 0.3935(2) 0.2424(2) 0.4010(5) 0.197(5) Uani 1 1 d D U . . .
H150 H 0.4055 0.2531 0.3936 0.236 Uiso 1 1 calc R U . . .
C151 C 0.3877(2) 0.2244(2) 0.3839(5) 0.191(5) Uani 1 1 d D U . . .
H151 H 0.3960 0.2226 0.3652 0.230 Uiso 1 1 calc R U . . .
C152 C 0.3699(2) 0.2090(2) 0.3941(5) 0.189(5) Uani 1 1 d D U . . .
H152 H 0.3662 0.1970 0.3814 0.227 Uiso 1 1 calc R U . . .
N17 N 0.06492(16) 0.15104(16) 0.7750(3) 0.178(4) Uani 1 1 d D U . . .
N18 N 0.08418(16) 0.17843(15) 0.7210(3) 0.167(4) Uani 1 1 d D U . . .
N19 N 0.25732(16) 0.40416(14) 0.4489(3) 0.166(4) Uani 1 1 d D U . . .
N20 N 0.27551(17) 0.43682(16) 0.4103(4) 0.175(4) Uani 1 1 d D U . . .
C153 C 0.0555(2) 0.1368(2) 0.8054(5) 0.200(6) Uani 1 1 d D U . . .
H153 H 0.0623 0.1354 0.8290 0.240 Uiso 1 1 calc R U . . .
C154 C 0.0358(2) 0.1243(2) 0.8013(5) 0.215(6) Uani 1 1 d D U . . .
H154 H 0.0293 0.1145 0.8221 0.258 Uiso 1 1 calc R U . . .
C155 C 0.0254(2) 0.1262(2) 0.7672(5) 0.206(6) Uani 1 1 d D U . . .
H155 H 0.0120 0.1180 0.7654 0.247 Uiso 1 1 calc R U . . .
C156 C 0.0351(2) 0.1402(2) 0.7354(5) 0.200(5) Uani 1 1 d D U . . .
H156 H 0.0285 0.1411 0.7109 0.240 Uiso 1 1 calc R U . . .
C157 C 0.0547(2) 0.1528(2) 0.7409(4) 0.174(4) Uani 1 1 d D U . . .
C158 C 0.0658(2) 0.1682(2) 0.7131(5) 0.191(5) Uani 1 1 d D U . . .
H158 H 0.0601 0.1711 0.6894 0.229 Uiso 1 1 calc R U . . .
C159 C 0.09542(18) 0.19388(18) 0.6914(4) 0.163(4) Uani 1 1 d D U . . .
C160 C 0.1055(2) 0.21249(19) 0.7075(4) 0.179(5) Uani 1 1 d D U . . .
H160 H 0.1044 0.2150 0.7372 0.215 Uiso 1 1 calc R U . . .
C161 C 0.11708(19) 0.22718(19) 0.6797(4) 0.170(4) Uani 1 1 d D U . . .
H161 H 0.1237 0.2399 0.6906 0.204 Uiso 1 1 calc R U . . .
C162 C 0.11939(18) 0.22401(18) 0.6360(4) 0.168(4) Uani 1 1 d D U . . .
C163 C 0.10752(19) 0.20574(18) 0.6205(4) 0.172(4) Uani 1 1 d D U . . .
H163 H 0.1073 0.2034 0.5903 0.206 Uiso 1 1 calc R U . . .
C164 C 0.09596(18) 0.19082(19) 0.6479(4) 0.171(4) Uani 1 1 d D U . . .
H164 H 0.0883 0.1784 0.6363 0.205 Uiso 1 1 calc R U . . .
C165 C 0.13327(18) 0.23997(18) 0.6068(4) 0.167(4) Uani 1 1 d D U . . .
C166 C 0.12845(18) 0.24104(18) 0.5627(4) 0.170(4) Uani 1 1 d D U . . .
H166 H 0.1166 0.2316 0.5512 0.204 Uiso 1 1 calc R U . . .
C167 C 0.14116(18) 0.25594(18) 0.5367(4) 0.178(5) Uani 1 1 d D U . . .
H167 H 0.1377 0.2565 0.5075 0.214 Uiso 1 1 calc R U . . .
C168 C 0.15909(18) 0.27036(19) 0.5520(4) 0.175(5) Uani 1 1 d D U . . .
C169 C 0.17186(18) 0.28605(18) 0.5277(4) 0.179(5) Uani 1 1 d D U . . .
H169 H 0.1686 0.2871 0.4986 0.215 Uiso 1 1 calc R U . . .
C170 C 0.18944(19) 0.30036(19) 0.5441(4) 0.183(5) Uani 1 1 d D U . . .
C171 C 0.20159(18) 0.31747(18) 0.5200(4) 0.181(5) Uani 1 1 d D U . . .
H171 H 0.1981 0.3187 0.4913 0.217 Uiso 1 1 calc R U . . .
C172 C 0.2178(2) 0.33181(18) 0.5368(4) 0.186(5) Uani 1 1 d D U . . .
C173 C 0.2238(2) 0.3295(2) 0.5794(4) 0.200(5) Uani 1 1 d D U . . .
H173 H 0.2356 0.3391 0.5908 0.240 Uiso 1 1 calc R U . . .
C174 C 0.2124(2) 0.3135(2) 0.6037(5) 0.214(6) Uani 1 1 d D U . . .
H174 H 0.2164 0.3122 0.6319 0.256 Uiso 1 1 calc R U . . .
C175 C 0.19458(19) 0.29857(19) 0.5866(4) 0.185(5) Uani 1 1 d D U . . .
C176 C 0.18163(19) 0.28301(19) 0.6123(4) 0.194(5) Uani 1 1 d D U . . .
H176 H 0.1849 0.2821 0.6414 0.233 Uiso 1 1 calc R U . . .
C177 C 0.16410(19) 0.26898(19) 0.5960(4) 0.183(5) Uani 1 1 d D U . . .
C178 C 0.15032(18) 0.25306(18) 0.6221(4) 0.182(5) Uani 1 1 d D U . . .
H178 H 0.1535 0.2519 0.6512 0.219 Uiso 1 1 calc R U . . .
C179 C 0.22853(19) 0.35040(18) 0.5130(4) 0.175(4) Uani 1 1 d D U . . .
C180 C 0.22883(18) 0.35153(18) 0.4668(4) 0.168(4) Uani 1 1 d D U . . .
H180 H 0.2226 0.3402 0.4501 0.201 Uiso 1 1 calc R U . . .
C181 C 0.23802(18) 0.36896(17) 0.4461(4) 0.170(4) Uani 1 1 d D U . . .
H181 H 0.2377 0.3695 0.4154 0.204 Uiso 1 1 calc R U . . .
C182 C 0.24777(18) 0.38587(17) 0.4699(4) 0.162(4) Uani 1 1 d D U . . .
C183 C 0.2480(2) 0.38532(19) 0.5156(4) 0.185(5) Uani 1 1 d D U . . .
H183 H 0.2541 0.3967 0.5322 0.222 Uiso 1 1 calc R U . . .
C184 C 0.2391(2) 0.36749(19) 0.5359(4) 0.191(5) Uani 1 1 d D U . . .
H184 H 0.2402 0.3669 0.5664 0.230 Uiso 1 1 calc R U . . .
C185 C 0.2464(2) 0.40939(19) 0.4286(5) 0.182(5) Uani 1 1 d D U . . .
H185 H 0.2330 0.4014 0.4271 0.218 Uiso 1 1 calc R U . . .
C186 C 0.2562(2) 0.42804(19) 0.4086(5) 0.180(5) Uani 1 1 d D U . . .
C187 C 0.2466(2) 0.4368(2) 0.3882(5) 0.197(5) Uani 1 1 d D U . . .
H187 H 0.2331 0.4306 0.3877 0.236 Uiso 1 1 calc R U . . .
C188 C 0.2573(2) 0.4542(2) 0.3695(5) 0.199(6) Uani 1 1 d D U . . .
H188 H 0.2513 0.4603 0.3553 0.238 Uiso 1 1 calc R U . . .
C189 C 0.2771(2) 0.4629(2) 0.3716(5) 0.197(5) Uani 1 1 d D U . . .
H189 H 0.2848 0.4752 0.3595 0.236 Uiso 1 1 calc R U . . .
C190 C 0.2857(2) 0.45376(19) 0.3911(5) 0.182(5) Uani 1 1 d D U . . .
H190 H 0.2992 0.4597 0.3909 0.219 Uiso 1 1 calc R U . . .
N21 N 0.28358(18) 0.43410(17) 0.5003(4) 0.189(4) Uani 1 1 d D U . . .
N22 N 0.29301(16) 0.40835(16) 0.4869(4) 0.181(4) Uani 1 1 d D U . . .
N23 N 0.32315(15) 0.19872(16) 0.3793(3) 0.171(3) Uani 1 1 d D U . . .
N24 N 0.33199(18) 0.17264(17) 0.3924(4) 0.187(4) Uani 1 1 d D U . . .
C191 C 0.2790(2) 0.4480(2) 0.5048(5) 0.187(5) Uani 1 1 d D U . . .
H191 H 0.2753 0.4524 0.4801 0.225 Uiso 1 1 calc R U . . .
C192 C 0.2799(2) 0.4560(2) 0.5459(5) 0.219(6) Uani 1 1 d D U . . .
H192 H 0.2766 0.4657 0.5488 0.263 Uiso 1 1 calc R U . . .
C193 C 0.2855(3) 0.4499(3) 0.5824(6) 0.248(7) Uani 1 1 d D U . . .
H193 H 0.2853 0.4548 0.6103 0.298 Uiso 1 1 calc R U . . .
C194 C 0.2914(3) 0.4365(3) 0.5774(5) 0.258(7) Uani 1 1 d D U . . .
H194 H 0.2957 0.4324 0.6016 0.309 Uiso 1 1 calc R U . . .
C195 C 0.2907(3) 0.4290(2) 0.5352(5) 0.215(6) Uani 1 1 d D U . . .
C196 C 0.2956(2) 0.4148(2) 0.5267(5) 0.208(6) Uani 1 1 d D U . . .
H196 H 0.3006 0.4102 0.5487 0.250 Uiso 1 1 calc R U . . .
C197 C 0.2984(2) 0.3943(2) 0.4768(5) 0.186(5) Uani 1 1 d D U . . .
C198 C 0.2841(2) 0.3749(2) 0.4732(5) 0.199(5) Uani 1 1 d D U . . .
H198 H 0.2710 0.3709 0.4768 0.239 Uiso 1 1 calc R U . . .
C199 C 0.2902(2) 0.3618(2) 0.4641(6) 0.211(6) Uani 1 1 d D U . . .
H199 H 0.2809 0.3486 0.4642 0.253 Uiso 1 1 calc R U . . .
C200 C 0.3087(2) 0.3669(2) 0.4551(6) 0.207(5) Uani 1 1 d D U . . .
C201 C 0.3224(2) 0.3864(2) 0.4594(7) 0.234(7) Uani 1 1 d D U . . .
H201 H 0.3355 0.3904 0.4557 0.280 Uiso 1 1 calc R U . . .
C202 C 0.3170(2) 0.3996(2) 0.4691(6) 0.214(6) Uani 1 1 d D U . . .
H202 H 0.3264 0.4128 0.4703 0.257 Uiso 1 1 calc R U . . .
C203 C 0.3143(2) 0.3523(2) 0.4427(6) 0.215(6) Uani 1 1 d D U . . .
C204 C 0.3319(2) 0.3545(2) 0.4589(7) 0.247(7) Uani 1 1 d D U . . .
H204 H 0.3401 0.3655 0.4753 0.297 Uiso 1 1 calc R U . . .
C205 C 0.3370(2) 0.3412(2) 0.4512(7) 0.257(8) Uani 1 1 d D U . . .
H205 H 0.3489 0.3431 0.4621 0.308 Uiso 1 1 calc R U . . .
C206 C 0.3251(2) 0.3243(2) 0.4272(7) 0.235(7) Uani 1 1 d D U . . .
C207 C 0.3294(2) 0.3096(2) 0.4201(6) 0.229(6) Uani 1 1 d D U . . .
H207 H 0.3413 0.3112 0.4298 0.274 Uiso 1 1 calc R U . . .
C208 C 0.3163(2) 0.2926(2) 0.3988(6) 0.223(6) Uani 1 1 d D U . . .
C209 C 0.3195(2) 0.2766(2) 0.3939(6) 0.222(6) Uani 1 1 d D U . . .
H209 H 0.3307 0.2775 0.4061 0.267 Uiso 1 1 calc R U . . .
C210 C 0.3073(2) 0.2605(2) 0.3726(6) 0.220(6) Uani 1 1 d D U . . .
C211 C 0.2898(2) 0.2584(2) 0.3557(7) 0.256(8) Uani 1 1 d D U . . .
H211 H 0.2809 0.2468 0.3419 0.307 Uiso 1 1 calc R U . . .
C212 C 0.2859(3) 0.2732(2) 0.3596(8) 0.282(9) Uani 1 1 d D U . . .
H212 H 0.2743 0.2717 0.3485 0.338 Uiso 1 1 calc R U . . .
C213 C 0.2996(3) 0.2910(2) 0.3804(7) 0.250(7) Uani 1 1 d D U . . .
C214 C 0.2955(3) 0.3058(2) 0.3869(6) 0.247(7) Uani 1 1 d D U . . .
H214 H 0.2846 0.3050 0.3732 0.297 Uiso 1 1 calc R U . . .
C215 C 0.3069(2) 0.3216(2) 0.4127(6) 0.231(6) Uani 1 1 d D U . . .
C216 C 0.3022(2) 0.3364(2) 0.4223(6) 0.234(7) Uani 1 1 d D U . . .
H216 H 0.2901 0.3346 0.4138 0.281 Uiso 1 1 calc R U . . .
C217 C 0.3110(2) 0.2441(2) 0.3700(5) 0.200(5) Uani 1 1 d D U . . .
C218 C 0.3299(2) 0.2475(2) 0.3647(5) 0.198(5) Uani 1 1 d D U . . .
H218 H 0.3401 0.2600 0.3593 0.237 Uiso 1 1 calc R U . . .
C219 C 0.3334(2) 0.2326(2) 0.3673(5) 0.188(5) Uani 1 1 d D U . . .
H219 H 0.3461 0.2350 0.3641 0.225 Uiso 1 1 calc R U . . .
C220 C 0.3188(2) 0.2138(2) 0.3744(4) 0.177(4) Uani 1 1 d D U . . .
C221 C 0.3000(2) 0.2104(2) 0.3786(5) 0.197(5) Uani 1 1 d D U . . .
H221 H 0.2898 0.1978 0.3829 0.237 Uiso 1 1 calc R U . . .
C222 C 0.2964(2) 0.2254(2) 0.3765(5) 0.200(5) Uani 1 1 d D U . . .
H222 H 0.2836 0.2228 0.3796 0.240 Uiso 1 1 calc R U . . .
C223 C 0.3239(2) 0.1902(2) 0.3449(5) 0.190(5) Uani 1 1 d D U . . .
H223 H 0.3220 0.1939 0.3170 0.228 Uiso 1 1 calc R U . . .
C224 C 0.3280(2) 0.1749(2) 0.3503(5) 0.197(5) Uani 1 1 d D U . . .
C225 C 0.3297(3) 0.1642(3) 0.3166(5) 0.234(7) Uani 1 1 d D U . . .
H225 H 0.3279 0.1665 0.2872 0.281 Uiso 1 1 calc R U . . .
C226 C 0.3341(3) 0.1504(3) 0.3268(6) 0.244(7) Uani 1 1 d D U . . .
H226 H 0.3334 0.1417 0.3053 0.292 Uiso 1 1 calc R U . . .
C227 C 0.3396(3) 0.1493(3) 0.3693(6) 0.242(7) Uani 1 1 d D U . . .
H227 H 0.3447 0.1413 0.3759 0.290 Uiso 1 1 calc R U . . .
C228 C 0.3374(3) 0.1601(2) 0.4018(5) 0.217(6) Uani 1 1 d D U . . .
H228 H 0.3399 0.1585 0.4311 0.261 Uiso 1 1 calc R U . . .
N1S N 0.1960(4) 0.3122(4) 0.4025(9) 0.174(11) Uani 0.5 1 d . U P . .
C1S C 0.1957(5) 0.3010(6) 0.3861(11) 0.164(11) Uani 0.5 1 d . U P . .
C2S C 0.1970(4) 0.2860(5) 0.3609(9) 0.202(12) Uani 0.5 1 d . U P . .
H2SA H 0.1846 0.2743 0.3607 0.304 Uiso 0.5 1 calc R U P . .
H2SB H 0.2065 0.2834 0.3744 0.304 Uiso 0.5 1 calc R U P . .
H2SC H 0.2009 0.2904 0.3311 0.304 Uiso 0.5 1 calc R U P . .
P1 P 0.21104(8) 0.40598(8) 0.5303(2) 0.2155(19) Uani 1 1 d . U . . .
F1 F 0.20805(12) 0.41716(14) 0.5679(3) 0.221(3) Uani 1 1 d . U . . .
F2 F 0.21574(17) 0.42331(16) 0.4993(4) 0.280(4) Uani 1 1 d . U . . .
F3 F 0.18941(13) 0.39767(12) 0.5161(3) 0.218(3) Uani 1 1 d . U . . .
F4 F 0.20493(13) 0.38854(14) 0.5619(4) 0.241(3) Uani 1 1 d . U . . .
F5 F 0.21421(14) 0.39362(16) 0.4957(4) 0.265(4) Uani 1 1 d . U . . .
F6 F 0.23271(13) 0.41476(14) 0.5477(4) 0.261(4) Uani 1 1 d . U . . .
S1 S 0.05015(18) 0.15525(19) -0.0683(3) 0.157(4) Uani 0.3 1 d D U P A 1
S2 S 0.0395(3) 0.1774(3) -0.0147(8) 0.256(7) Uani 0.3 1 d D U P A 1
N200 N 0.0458(5) 0.1623(4) -0.0246(9) 0.218(8) Uiso 0.3 1 d D U P A 1
O1 O 0.0707(3) 0.1645(5) -0.0779(12) 0.222(13) Uiso 0.3 1 d D U P A 1
O2 O 0.0403(5) 0.1581(5) -0.1042(9) 0.197(12) Uiso 0.3 1 d D U P A 1
O3 O 0.0513(5) 0.1933(5) -0.0487(12) 0.264(13) Uiso 0.3 1 d D U P A 1
O4 O 0.0455(4) 0.1836(4) 0.0291(8) 0.184(10) Uiso 0.3 1 d D U P A 1
C1A C 0.0464(5) 0.1321(4) -0.0591(10) 0.187(9) Uiso 0.3 1 d D U P A 1
C2A C 0.0181(4) 0.1776(5) -0.0247(11) 0.251(10) Uiso 0.3 1 d D U P A 1
F1A F 0.0421(4) 0.1250(4) -0.0202(8) 0.194(10) Uiso 0.3 1 d D U P A 1
F2A F 0.0415(5) 0.1200(4) -0.0891(11) 0.244(14) Uiso 0.3 1 d D U P A 1
F3A F 0.0665(5) 0.1375(6) -0.0547(15) 0.366(18) Uiso 0.3 1 d D U P A 1
F4A F 0.0089(4) 0.1674(4) -0.0583(8) 0.192(9) Uiso 0.3 1 d D U P A 1
F5A F 0.0231(6) 0.1960(5) -0.0321(15) 0.310(18) Uiso 0.3 1 d D U P A 1
F6A F 0.0089(6) 0.1750(7) 0.0123(12) 0.36(2) Uiso 0.3 1 d D U P A 1
S1' S 0.0329(3) 0.1458(3) -0.0702(6) 0.211(6) Uani 0.25 1 d D U P B 2
S2' S 0.0273(3) 0.1716(3) -0.0296(8) 0.229(6) Uani 0.25 1 d D U P B 2
N10' N 0.0200(5) 0.1568(4) -0.0671(11) 0.239(10) Uiso 0.25 1 d D U P B 2
O1' O 0.0171(3) 0.1267(3) -0.0594(9) 0.144(9) Uiso 0.25 1 d D U P B 2
O2' O 0.0395(5) 0.1514(6) -0.1170(9) 0.192(13) Uiso 0.25 1 d D U P B 2
O3' O 0.0208(6) 0.1653(5) 0.0129(10) 0.219(12) Uiso 0.25 1 d D U P B 2
O4' O 0.0475(5) 0.1724(7) -0.0287(16) 0.267(14) Uiso 0.25 1 d D U P B 2
C1A' C 0.0507(4) 0.1418(5) -0.0546(12) 0.175(9) Uiso 0.25 1 d D U P B 2
C2A' C 0.0366(5) 0.1963(4) -0.0400(12) 0.251(10) Uiso 0.25 1 d D U P B 2
F1A' F 0.0508(6) 0.1365(7) -0.0143(11) 0.261(16) Uiso 0.25 1 d D U P B 2
F2A' F 0.0469(6) 0.1246(5) -0.0759(16) 0.271(17) Uiso 0.25 1 d D U P B 2
F3A' F 0.0680(4) 0.1535(5) -0.0668(10) 0.191(11) Uiso 0.25 1 d D U P B 2
F4A' F 0.0537(5) 0.2064(5) -0.0205(13) 0.263(16) Uiso 0.25 1 d D U P B 2
F5A' F 0.0271(6) 0.2040(6) -0.0246(15) 0.276(18) Uiso 0.25 1 d D U P B 2
F6A' F 0.0400(5) 0.2004(4) -0.0822(9) 0.220(12) Uiso 0.25 1 d D U P B 2
S3 S 0.3040(3) 0.5038(3) 0.4708(7) 0.223(6) Uani 0.315(7) 1 d D U P C 1
S4 S 0.3160(4) 0.5408(4) 0.4286(7) 0.307(9) Uani 0.315(7) 1 d D U P C 1
N201 N 0.3030(5) 0.5225(4) 0.4593(12) 0.276(8) Uiso 0.315(7) 1 d D U P C 1
O5 O 0.2858(4) 0.4896(4) 0.4870(12) 0.230(13) Uiso 0.315(7) 1 d D U P C 1
O6 O 0.3114(6) 0.4967(6) 0.4362(11) 0.256(14) Uiso 0.315(7) 1 d D U P C 1
O7 O 0.3190(5) 0.5582(4) 0.4466(11) 0.241(14) Uiso 0.315(7) 1 d D U P C 1
O8 O 0.3300(6) 0.5374(7) 0.4076(14) 0.307(15) Uiso 0.315(7) 1 d D U P C 1
C3A C 0.3211(5) 0.5077(5) 0.5142(10) 0.260(9) Uiso 0.315(7) 1 d D U P C 1
C4A C 0.2997(5) 0.5405(6) 0.3844(11) 0.317(11) Uiso 0.315(7) 1 d D U P C 1
F1B F 0.3195(6) 0.5158(6) 0.5482(11) 0.301(16) Uiso 0.315(7) 1 d D U P C 1
F2B F 0.3384(4) 0.5193(6) 0.4969(12) 0.293(15) Uiso 0.315(7) 1 d D U P C 1
F3B F 0.3209(5) 0.4919(4) 0.5281(12) 0.247(13) Uiso 0.315(7) 1 d D U P C 1
F4B F 0.3080(7) 0.5572(6) 0.3650(15) 0.39(2) Uiso 0.315(7) 1 d D U P C 1
F5B F 0.2872(5) 0.5408(6) 0.4124(13) 0.341(19) Uiso 0.315(7) 1 d D U P C 1
F6B F 0.2962(6) 0.5265(6) 0.3594(13) 0.340(15) Uiso 0.315(7) 1 d D U P C 1
S7 S 0.3545(3) 0.4981(3) 0.5908(9) 0.413(12) Uani 0.384(6) 1 d D U P D 2
S8 S 0.3940(2) 0.5249(2) 0.6053(7) 0.286(7) Uani 0.384(6) 1 d D U P D 2
N103 N 0.3726(4) 0.5100(5) 0.6282(10) 0.350(12) Uiso 0.384(6) 1 d D U P D 2
O14 O 0.3391(5) 0.4837(6) 0.6133(16) 0.45(2) Uiso 0.384(6) 1 d D U P D 2
O13 O 0.3641(5) 0.4961(5) 0.5533(12) 0.338(18) Uiso 0.384(6) 1 d D U P D 2
C7A C 0.3498(6) 0.5166(5) 0.5726(13) 0.364(16) Uiso 0.384(6) 1 d D U P D 2
O15 O 0.3927(5) 0.5195(5) 0.5610(9) 0.355(19) Uiso 0.384(6) 1 d D U P D 2
O16 O 0.3973(5) 0.5433(4) 0.6099(12) 0.284(14) Uiso 0.384(6) 1 d D U P D 2
C8A C 0.4119(4) 0.5200(5) 0.6298(11) 0.295(14) Uiso 0.384(6) 1 d D U P D 2
F1D F 0.3326(6) 0.5131(6) 0.5776(15) 0.374(16) Uiso 0.384(6) 1 d D U P D 2
F3D F 0.3552(7) 0.5195(7) 0.5300(13) 0.395(19) Uiso 0.384(6) 1 d D U P D 2
F2D F 0.3609(8) 0.5325(6) 0.5918(19) 0.54(3) Uiso 0.384(6) 1 d D U P D 2
F5D F 0.4181(4) 0.5263(4) 0.6694(9) 0.299(14) Uiso 0.384(6) 1 d D U P D 2
F4D F 0.4073(5) 0.5019(4) 0.6338(11) 0.327(15) Uiso 0.384(6) 1 d D U P D 2
F6D F 0.4294(4) 0.5286(4) 0.6096(10) 0.287(13) Uiso 0.384(6) 1 d D U P D 2
S3' S 0.3097(3) 0.5031(4) 0.4729(7) 0.262(7) Uani 0.302(7) 1 d D U P E 3
S4' S 0.3101(4) 0.5262(4) 0.4066(8) 0.318(8) Uani 0.302(7) 1 d D U P E 3
N1' N 0.3216(5) 0.5224(5) 0.4408(11) 0.285(8) Uiso 0.302(7) 1 d D U P E 3
O5' O 0.2932(5) 0.5011(6) 0.4905(13) 0.234(14) Uiso 0.302(7) 1 d D U P E 3
O6' O 0.3125(4) 0.4891(4) 0.4528(10) 0.186(11) Uiso 0.302(7) 1 d D U P E 3
O7' O 0.2997(7) 0.5349(6) 0.4284(14) 0.292(14) Uiso 0.302(7) 1 d D U P E 3
O8' O 0.3004(6) 0.5108(5) 0.3754(13) 0.298(17) Uiso 0.302(7) 1 d D U P E 3
C3' C 0.3262(5) 0.5096(5) 0.5206(10) 0.281(11) Uiso 0.302(7) 1 d D U P E 3
C4' C 0.3226(6) 0.5445(5) 0.3635(12) 0.344(13) Uiso 0.302(7) 1 d D U P E 3
F1B' F 0.3303(6) 0.5260(5) 0.5361(12) 0.264(14) Uiso 0.302(7) 1 d D U P E 3
F2B' F 0.3422(5) 0.5112(6) 0.5033(12) 0.269(15) Uiso 0.302(7) 1 d D U P E 3
F3B' F 0.3189(6) 0.4963(6) 0.5499(12) 0.279(16) Uiso 0.302(7) 1 d D U P E 3
F4B' F 0.3305(8) 0.5622(5) 0.3745(18) 0.45(3) Uiso 0.302(7) 1 d D U P E 3
F5B' F 0.3326(6) 0.5393(7) 0.3417(15) 0.38(2) Uiso 0.302(7) 1 d D U P E 3
F6B' F 0.3085(7) 0.5424(8) 0.3360(14) 0.354(19) Uiso 0.302(7) 1 d D U P E 3
S5 S 0.1030(2) 0.2520(2) 0.4066(5) 0.174(4) Uani 0.3 1 d D U P F 1
S6 S 0.1380(2) 0.2622(2) 0.3749(5) 0.176(4) Uani 0.3 1 d D U P F 1
O9 O 0.0926(5) 0.2596(5) 0.4348(13) 0.264(12) Uiso 0.3 1 d D U P F 1
O10 O 0.0926(4) 0.2459(5) 0.3691(9) 0.241(13) Uiso 0.3 1 d D U P F 1
O11 O 0.1199(4) 0.2470(4) 0.3624(11) 0.224(9) Uiso 0.3 1 d D U P F 1
O12 O 0.1535(4) 0.2682(6) 0.3989(13) 0.262(13) Uiso 0.3 1 d D U P F 1
N102 N 0.1246(3) 0.2680(4) 0.4133(10) 0.199(6) Uiso 0.3 1 d D U P F 1
F3C F 0.0849(3) 0.2151(3) 0.4146(7) 0.162(7) Uiso 0.3 1 d D U P F 1
C5A C 0.0948(4) 0.2303(4) 0.4409(9) 0.211(10) Uiso 0.3 1 d D U P F 1
C6A C 0.1425(5) 0.2811(4) 0.3331(9) 0.208(9) Uiso 0.3 1 d D U P F 1
F1C F 0.1083(2) 0.2303(3) 0.4595(6) 0.138(6) Uiso 0.3 1 d D U P F 1
F2C F 0.0824(3) 0.2311(3) 0.4689(7) 0.176(8) Uiso 0.3 1 d D U P F 1
F4C F 0.1368(5) 0.2753(5) 0.2934(9) 0.244(12) Uiso 0.3 1 d D U P F 1
F5C F 0.1608(3) 0.2949(4) 0.3328(9) 0.193(9) Uiso 0.3 1 d D U P F 1
F6C F 0.1332(3) 0.2891(3) 0.3481(7) 0.148(6) Uiso 0.3 1 d D U P F 1
S5' S 0.1126(3) 0.2699(3) 0.4372(8) 0.209(6) Uani 0.2 1 d D U P G 2
S6' S 0.1477(3) 0.2730(3) 0.4173(7) 0.189(5) Uani 0.2 1 d D U P G 2
N202 N 0.1322(4) 0.2702(7) 0.4509(11) 0.213(9) Uiso 0.2 1 d D U P G 2
O9' O 0.1173(7) 0.2855(5) 0.4108(15) 0.212(15) Uiso 0.2 1 d D U P G 2
O10' O 0.1018(7) 0.2662(8) 0.4773(13) 0.287(19) Uiso 0.2 1 d D U P G 2
O11' O 0.1627(7) 0.2932(5) 0.4196(16) 0.283(19) Uiso 0.2 1 d D U P G 2
O12' O 0.1550(8) 0.2602(8) 0.4317(16) 0.31(2) Uiso 0.2 1 d D U P G 2
C5A' C 0.0983(5) 0.2483(5) 0.4050(12) 0.207(8) Uiso 0.2 1 d D U P G 2
C6A' C 0.1446(6) 0.2685(6) 0.3600(9) 0.209(8) Uiso 0.2 1 d D U P G 2
F1C' F 0.1104(5) 0.2468(5) 0.3803(12) 0.196(11) Uiso 0.2 1 d D U P G 2
F2C' F 0.0907(6) 0.2340(5) 0.4338(14) 0.250(13) Uiso 0.2 1 d D U P G 2
F3C' F 0.0845(5) 0.2490(5) 0.3849(12) 0.163(11) Uiso 0.2 1 d D U P G 2
F4C' F 0.1311(5) 0.2707(6) 0.3418(12) 0.237(13) Uiso 0.2 1 d D U P G 2
F5C' F 0.1472(4) 0.2541(4) 0.3505(9) 0.146(9) Uiso 0.2 1 d D U P G 2
F6C' F 0.1602(6) 0.2836(6) 0.3371(13) 0.267(15) Uiso 0.2 1 d D U P G 2
S9 S 0.1374(3) 0.2784(3) 0.3160(7) 0.227(6) Uani 0.25 1 d D U P H 3
S10 S 0.1305(3) 0.2744(3) 0.4077(6) 0.207(5) Uani 0.25 1 d D U P H 3
N204 N 0.1408(6) 0.2726(6) 0.3657(7) 0.214(7) Uiso 0.25 1 d D U P H 3
O17 O 0.1190(4) 0.2745(6) 0.3103(14) 0.240(14) Uiso 0.25 1 d D U P H 3
O18 O 0.1545(5) 0.2946(4) 0.3012(14) 0.224(14) Uiso 0.25 1 d D U P H 3
O19 O 0.1253(5) 0.2887(5) 0.4032(13) 0.199(12) Uiso 0.25 1 d D U P H 3
O20 O 0.1427(5) 0.2753(5) 0.4421(10) 0.192(12) Uiso 0.25 1 d D U P H 3
C9A C 0.1403(5) 0.2594(5) 0.2870(11) 0.242(13) Uiso 0.25 1 d D U P H 3
C10A C 0.1072(4) 0.2527(4) 0.4146(12) 0.206(7) Uiso 0.25 1 d D U P H 3
F1E F 0.1289(5) 0.2431(4) 0.3048(13) 0.273(16) Uiso 0.25 1 d D U P H 3
F2E F 0.1386(6) 0.2604(6) 0.2465(10) 0.273(16) Uiso 0.25 1 d D U P H 3
F3E F 0.1580(5) 0.2630(6) 0.2968(14) 0.288(18) Uiso 0.25 1 d D U P H 3
F4E F 0.1080(5) 0.2376(4) 0.4020(13) 0.239(11) Uiso 0.25 1 d D U P H 3
F5E F 0.0937(5) 0.2536(6) 0.3912(13) 0.207(12) Uiso 0.25 1 d D U P H 3
F6E F 0.1013(4) 0.2500(5) 0.4559(10) 0.202(9) Uiso 0.25 1 d D U P H 3

loop_
_atom_site_aniso_label
_atom_site_aniso_U_11
_atom_site_aniso_U_22
_atom_site_aniso_U_33
_atom_site_aniso_U_23
_atom_site_aniso_U_13
_atom_site_aniso_U_12
Fe1 0.1492(16) 0.216(2) 0.1093(14) -0.0133(13) -0.0237(11) 0.0693(14)
Fe2 0.195(2) 0.217(2) 0.1160(14) 0.0162(13) 0.0143(12) 0.1139(18)
Fe3 0.1795(19) 0.1717(17) 0.1562(17) -0.0027(13) -0.0089(13) 0.0848(15)
Fe4 0.193(2) 0.220(2) 0.1632(18) -0.0289(15) -0.0185(14) 0.1345(19)
N1 0.140(8) 0.258(10) 0.102(8) -0.035(6) -0.024(5) 0.061(7)
N2 0.168(7) 0.201(9) 0.107(7) -0.021(6) -0.018(6) 0.076(7)
N3 0.163(8) 0.192(9) 0.156(8) -0.019(6) -0.010(6) 0.098(7)
N4 0.186(8) 0.208(10) 0.170(9) -0.015(7) -0.020(7) 0.121(8)
C1 0.142(9) 0.273(13) 0.126(9) -0.022(9) -0.025(8) 0.062(9)
C2 0.144(8) 0.295(16) 0.159(12) -0.026(9) -0.024(9) 0.056(9)
C3 0.152(9) 0.297(15) 0.187(15) -0.007(10) -0.013(8) 0.049(9)
C4 0.161(8) 0.293(13) 0.177(12) 0.002(10) -0.007(8) 0.051(9)
C5 0.153(8) 0.254(12) 0.123(10) -0.025(7) -0.009(7) 0.065(8)
C6 0.168(8) 0.232(12) 0.124(9) -0.025(8) -0.014(7) 0.063(8)
C7 0.174(8) 0.177(10) 0.123(8) -0.011(7) -0.018(6) 0.077(7)
C8 0.205(10) 0.182(11) 0.128(9) -0.017(7) -0.024(7) 0.095(9)
C9 0.217(10) 0.183(10) 0.136(8) -0.023(7) -0.032(7) 0.107(9)
C10 0.192(9) 0.178(10) 0.127(8) -0.013(7) -0.021(6) 0.098(8)
C11 0.189(10) 0.205(11) 0.135(9) -0.025(8) -0.029(7) 0.109(9)
C12 0.186(10) 0.219(12) 0.138(9) -0.038(8) -0.035(7) 0.109(9)
C13 0.202(9) 0.194(10) 0.125(7) -0.020(7) -0.018(6) 0.115(8)
C14 0.222(10) 0.238(13) 0.130(8) -0.020(8) -0.014(6) 0.143(10)
C15 0.225(10) 0.282(15) 0.125(6) -0.015(8) -0.010(6) 0.158(11)
C16 0.209(9) 0.205(11) 0.121(6) -0.023(7) -0.014(6) 0.128(9)
C17 0.207(9) 0.233(13) 0.127(6) -0.019(7) -0.010(6) 0.133(10)
C18 0.192(8) 0.215(11) 0.126(6) -0.024(7) -0.013(5) 0.120(9)
C19 0.197(9) 0.219(12) 0.136(7) -0.029(8) -0.019(6) 0.126(9)
C20 0.193(8) 0.228(12) 0.138(7) -0.030(8) -0.021(6) 0.122(9)
C21 0.202(9) 0.320(17) 0.135(8) -0.011(9) -0.016(6) 0.149(11)
C22 0.195(9) 0.290(16) 0.121(6) -0.011(8) -0.013(6) 0.131(11)
C23 0.190(9) 0.229(12) 0.120(6) -0.023(7) -0.017(6) 0.120(9)
C24 0.194(9) 0.267(14) 0.124(6) -0.015(8) -0.015(6) 0.131(10)
C25 0.201(9) 0.208(11) 0.121(6) -0.017(7) -0.015(6) 0.122(9)
C26 0.200(9) 0.213(12) 0.125(6) -0.016(7) -0.018(6) 0.121(9)
C27 0.196(8) 0.250(13) 0.153(8) -0.039(8) -0.029(7) 0.136(9)
C28 0.195(10) 0.286(16) 0.164(8) -0.049(9) -0.032(7) 0.145(11)
C29 0.180(9) 0.248(13) 0.157(9) -0.038(9) -0.024(7) 0.126(10)
C30 0.170(8) 0.213(12) 0.152(8) -0.016(8) -0.012(7) 0.106(9)
C31 0.178(9) 0.198(11) 0.146(8) -0.008(7) -0.005(6) 0.106(9)
C32 0.194(10) 0.236(13) 0.154(9) -0.031(9) -0.021(7) 0.125(10)
C33 0.189(9) 0.201(11) 0.155(10) -0.019(8) -0.022(7) 0.105(8)
C34 0.190(8) 0.197(11) 0.160(9) -0.032(7) -0.022(7) 0.115(8)
C35 0.199(10) 0.216(11) 0.161(9) -0.025(7) -0.027(7) 0.120(9)
C36 0.204(10) 0.208(13) 0.178(10) -0.038(8) -0.035(8) 0.126(10)
C37 0.195(10) 0.222(13) 0.189(12) -0.026(8) -0.032(8) 0.136(9)
C38 0.192(9) 0.214(11) 0.185(11) -0.031(8) -0.031(8) 0.125(9)
N5 0.152(7) 0.225(9) 0.091(6) -0.005(6) -0.020(6) 0.071(7)
N6 0.152(8) 0.201(8) 0.104(7) 0.002(5) -0.024(5) 0.071(6)
N7 0.152(7) 0.172(8) 0.143(8) -0.003(6) -0.010(6) 0.068(6)
N8 0.148(8) 0.163(8) 0.174(10) -0.009(6) -0.011(6) 0.053(6)
C39 0.155(8) 0.248(12) 0.130(11) -0.036(8) -0.013(7) 0.067(8)
C40 0.186(9) 0.242(12) 0.113(10) -0.023(8) -0.009(8) 0.079(9)
C41 0.190(10) 0.218(11) 0.115(9) -0.003(8) -0.004(8) 0.087(9)
C42 0.182(9) 0.223(11) 0.132(10) -0.011(7) -0.007(7) 0.087(8)
C43 0.157(8) 0.204(9) 0.109(8) 0.001(6) -0.017(7) 0.073(7)
C44 0.146(8) 0.202(9) 0.125(9) -0.002(6) -0.011(7) 0.067(7)
C45 0.140(8) 0.194(8) 0.124(8) 0.001(6) -0.022(6) 0.070(7)
C46 0.150(9) 0.197(8) 0.134(9) 0.005(7) -0.021(7) 0.077(7)
C47 0.145(9) 0.191(8) 0.140(9) 0.004(7) -0.023(6) 0.073(7)
C48 0.150(8) 0.189(8) 0.144(9) 0.001(7) -0.025(6) 0.071(7)
C49 0.153(9) 0.187(8) 0.152(10) -0.004(7) -0.039(7) 0.071(7)
C50 0.153(9) 0.187(8) 0.144(10) 0.000(7) -0.040(7) 0.069(7)
C51 0.138(7) 0.182(8) 0.160(10) -0.004(6) -0.025(7) 0.068(6)
C52 0.147(7) 0.188(9) 0.189(11) -0.017(8) -0.031(7) 0.076(7)
C53 0.136(8) 0.191(9) 0.191(11) -0.023(8) -0.027(7) 0.075(7)
C54 0.139(7) 0.184(9) 0.177(10) -0.013(7) -0.027(7) 0.074(6)
C55 0.132(7) 0.181(9) 0.166(10) -0.008(7) -0.025(7) 0.072(6)
C56 0.140(7) 0.173(8) 0.161(9) 0.000(6) -0.019(7) 0.072(6)
C57 0.145(8) 0.183(9) 0.174(10) -0.011(7) -0.016(7) 0.071(7)
C58 0.149(7) 0.167(8) 0.142(9) 0.014(6) -0.006(6) 0.067(6)
C59 0.153(7) 0.179(9) 0.163(10) 0.008(7) -0.009(7) 0.074(7)
C60 0.144(8) 0.179(9) 0.175(11) 0.002(7) -0.013(7) 0.074(7)
C61 0.142(7) 0.182(9) 0.162(10) 0.002(7) -0.016(7) 0.074(6)
C62 0.139(7) 0.183(9) 0.163(10) 0.001(7) -0.014(7) 0.072(6)
C63 0.136(7) 0.186(8) 0.166(10) -0.007(7) -0.025(7) 0.074(6)
C64 0.140(8) 0.187(9) 0.168(10) -0.007(7) -0.027(7) 0.071(6)
C65 0.159(8) 0.167(8) 0.154(9) 0.007(6) -0.017(6) 0.073(6)
C66 0.143(9) 0.171(8) 0.171(10) 0.001(7) -0.019(7) 0.071(7)
C67 0.144(9) 0.169(8) 0.158(10) 0.003(7) -0.009(6) 0.068(7)
C68 0.139(8) 0.171(8) 0.147(9) -0.002(7) -0.004(6) 0.067(6)
C69 0.156(9) 0.174(9) 0.168(10) -0.011(7) -0.021(7) 0.076(7)
C70 0.160(9) 0.173(9) 0.181(11) -0.016(7) -0.028(7) 0.081(7)
C71 0.150(7) 0.182(9) 0.169(10) -0.010(7) -0.013(7) 0.068(7)
C72 0.154(8) 0.181(9) 0.157(10) -0.003(7) -0.022(7) 0.071(7)
C73 0.154(8) 0.220(12) 0.183(11) -0.023(9) -0.013(7) 0.060(8)
C74 0.160(9) 0.225(13) 0.209(14) -0.034(9) -0.012(8) 0.052(8)
C75 0.160(9) 0.193(11) 0.196(13) -0.015(9) -0.019(8) 0.051(8)
C76 0.161(9) 0.180(11) 0.183(11) -0.017(8) -0.013(8) 0.054(8)
N9 0.146(8) 0.241(10) 0.099(6) -0.001(6) -0.030(6) 0.072(7)
N10 0.151(8) 0.220(10) 0.094(5) -0.013(5) -0.013(5) 0.070(7)
N11 0.219(9) 0.233(10) 0.114(6) 0.026(6) 0.022(6) 0.131(9)
N12 0.224(10) 0.256(10) 0.097(6) 0.033(6) 0.031(7) 0.145(9)
C77 0.176(11) 0.263(12) 0.101(7) 0.004(7) -0.027(8) 0.093(10)
C78 0.223(13) 0.280(15) 0.109(8) -0.001(7) -0.041(9) 0.118(12)
C79 0.219(13) 0.277(14) 0.126(8) -0.004(8) -0.038(9) 0.115(12)
C80 0.192(12) 0.253(11) 0.124(7) -0.001(7) -0.031(8) 0.094(10)
C81 0.151(10) 0.249(12) 0.117(6) -0.002(6) -0.025(7) 0.080(9)
C82 0.147(10) 0.225(12) 0.119(6) -0.002(6) -0.025(7) 0.067(9)
C83 0.157(9) 0.224(11) 0.101(6) -0.011(6) -0.014(5) 0.088(7)
C84 0.171(9) 0.221(10) 0.108(6) -0.014(6) -0.024(6) 0.079(7)
C85 0.180(9) 0.221(11) 0.109(6) -0.012(6) -0.017(6) 0.084(8)
C86 0.175(9) 0.199(10) 0.113(6) -0.014(5) -0.005(5) 0.093(7)
C87 0.179(9) 0.212(10) 0.111(6) -0.011(6) 0.000(6) 0.089(7)
C88 0.167(9) 0.216(11) 0.109(6) -0.013(6) -0.001(6) 0.083(7)
C89 0.197(11) 0.208(10) 0.113(6) -0.009(5) -0.001(6) 0.089(8)
C90 0.241(13) 0.213(10) 0.114(6) -0.008(6) -0.015(7) 0.087(9)
C91 0.257(14) 0.225(10) 0.115(7) -0.004(6) -0.014(8) 0.102(9)
C92 0.263(14) 0.226(9) 0.110(6) -0.004(6) -0.011(7) 0.106(9)
C93 0.294(15) 0.233(10) 0.109(6) -0.002(6) -0.007(8) 0.115(10)
C94 0.292(15) 0.230(10) 0.110(6) -0.001(6) 0.002(7) 0.119(10)
C95 0.289(15) 0.243(11) 0.111(6) 0.005(6) 0.000(8) 0.118(10)
C96 0.306(15) 0.241(12) 0.119(6) 0.010(6) -0.001(7) 0.112(11)
C97 0.42(2) 0.250(11) 0.121(7) 0.010(7) -0.006(10) 0.082(12)
C98 0.45(2) 0.242(11) 0.122(7) 0.004(7) -0.009(10) 0.078(12)
C99 0.373(18) 0.236(10) 0.112(7) -0.001(6) -0.002(9) 0.092(11)
C100 0.39(2) 0.236(10) 0.116(7) 0.001(6) -0.002(9) 0.081(11)
C101 0.309(16) 0.225(9) 0.112(6) -0.008(6) 0.002(8) 0.092(9)
C102 0.289(16) 0.211(10) 0.114(6) -0.010(6) -0.001(8) 0.080(9)
C103 0.269(12) 0.236(13) 0.120(6) 0.010(6) 0.012(6) 0.128(10)
C104 0.254(11) 0.269(15) 0.116(7) 0.020(8) 0.022(7) 0.129(10)
C105 0.225(10) 0.261(14) 0.120(7) 0.027(8) 0.024(6) 0.124(9)
C106 0.222(10) 0.224(12) 0.111(6) 0.028(7) 0.022(6) 0.129(9)
C107 0.229(10) 0.238(13) 0.127(7) 0.023(8) 0.013(7) 0.120(9)
C108 0.259(11) 0.260(14) 0.129(7) 0.022(8) 0.006(7) 0.117(10)
C109 0.244(13) 0.236(12) 0.113(6) 0.029(7) 0.023(7) 0.140(11)
C110 0.254(13) 0.272(12) 0.111(6) 0.025(7) 0.027(8) 0.167(11)
C111 0.302(16) 0.289(13) 0.118(7) 0.029(8) 0.021(9) 0.193(13)
C112 0.37(2) 0.314(15) 0.116(7) 0.029(9) 0.014(10) 0.225(15)
C113 0.321(17) 0.304(15) 0.103(8) 0.032(8) 0.019(9) 0.203(14)
C114 0.253(14) 0.283(13) 0.099(7) 0.027(7) 0.025(8) 0.171(12)
N13 0.202(9) 0.232(10) 0.113(7) 0.012(7) 0.013(7) 0.130(7)
N14 0.178(9) 0.236(10) 0.117(8) 0.014(6) 0.002(6) 0.112(8)
N15 0.184(8) 0.198(9) 0.155(8) -0.026(7) -0.017(6) 0.124(7)
N16 0.186(9) 0.214(8) 0.172(9) -0.023(7) -0.015(6) 0.133(7)
C115 0.207(10) 0.247(12) 0.135(11) 0.003(8) 0.017(7) 0.132(9)
C116 0.234(11) 0.257(14) 0.132(10) -0.003(9) 0.017(9) 0.143(9)
C117 0.237(12) 0.253(13) 0.135(10) 0.002(9) 0.007(9) 0.138(10)
C118 0.231(11) 0.253(11) 0.127(10) 0.000(8) 0.002(8) 0.130(9)
C119 0.207(9) 0.238(11) 0.121(9) 0.011(8) 0.011(8) 0.119(8)
C120 0.202(10) 0.234(12) 0.136(10) 0.007(8) 0.010(8) 0.113(9)
C121 0.204(10) 0.242(12) 0.137(9) 0.036(7) 0.024(7) 0.134(9)
C122 0.237(13) 0.280(13) 0.188(12) 0.082(10) 0.067(9) 0.172(11)
C123 0.228(13) 0.267(13) 0.170(11) 0.061(9) 0.053(9) 0.158(11)
C124 0.209(10) 0.273(12) 0.147(9) 0.033(8) 0.015(7) 0.154(9)
C125 0.222(12) 0.282(13) 0.151(10) 0.040(9) 0.018(8) 0.161(11)
C126 0.207(11) 0.240(12) 0.143(10) 0.031(8) 0.016(7) 0.134(10)
C127 0.211(10) 0.265(11) 0.155(10) 0.022(9) 0.014(7) 0.149(9)
C128 0.211(10) 0.264(11) 0.194(12) 0.017(9) 0.023(9) 0.145(9)
C129 0.215(10) 0.241(10) 0.220(14) 0.013(9) 0.036(9) 0.133(8)
C130 0.207(9) 0.239(9) 0.175(11) 0.010(9) 0.019(8) 0.135(8)
C131 0.215(9) 0.217(9) 0.202(13) 0.006(9) 0.032(8) 0.127(7)
C132 0.205(9) 0.215(9) 0.163(10) 0.004(8) 0.012(7) 0.130(7)
C133 0.198(9) 0.209(9) 0.158(10) -0.006(8) 0.002(7) 0.122(7)
C134 0.195(9) 0.204(9) 0.157(10) -0.008(8) 0.000(7) 0.121(8)
C135 0.217(10) 0.208(9) 0.193(12) 0.000(8) 0.031(9) 0.128(8)
C136 0.225(10) 0.211(9) 0.230(15) 0.004(9) 0.051(9) 0.131(8)
C137 0.209(9) 0.215(9) 0.171(11) 0.010(8) 0.018(8) 0.132(7)
C138 0.215(9) 0.236(10) 0.186(12) 0.010(9) 0.027(8) 0.140(8)
C139 0.205(9) 0.243(9) 0.156(10) 0.016(8) 0.010(7) 0.141(8)
C140 0.211(10) 0.264(11) 0.153(11) 0.015(9) 0.017(8) 0.147(8)
C141 0.189(9) 0.206(11) 0.161(10) -0.020(7) -0.006(7) 0.120(8)
C142 0.201(11) 0.223(11) 0.172(11) -0.012(8) 0.003(7) 0.136(9)
C143 0.196(11) 0.216(11) 0.183(10) -0.007(8) 0.005(8) 0.134(9)
C144 0.188(9) 0.207(11) 0.160(10) -0.028(7) -0.013(7) 0.125(8)
C145 0.198(11) 0.204(10) 0.149(9) -0.032(7) -0.018(7) 0.124(9)
C146 0.208(11) 0.206(11) 0.152(9) -0.027(7) -0.007(7) 0.125(9)
C147 0.186(9) 0.200(10) 0.176(10) -0.026(8) -0.014(8) 0.121(7)
C148 0.184(9) 0.212(9) 0.159(10) -0.017(8) -0.019(7) 0.129(7)
C149 0.191(10) 0.227(10) 0.187(12) -0.012(9) -0.010(8) 0.121(7)
C150 0.196(10) 0.247(11) 0.184(13) -0.002(9) -0.006(8) 0.138(9)
C151 0.189(10) 0.257(12) 0.170(11) -0.006(10) -0.016(9) 0.143(9)
C152 0.198(11) 0.240(11) 0.175(11) -0.019(9) -0.009(8) 0.144(9)
N17 0.203(9) 0.190(9) 0.131(8) 0.012(6) 0.018(6) 0.091(7)
N18 0.187(8) 0.193(8) 0.119(7) 0.015(6) 0.003(6) 0.093(7)
N19 0.188(9) 0.155(7) 0.151(8) 0.007(5) -0.001(6) 0.082(7)
N20 0.186(8) 0.156(8) 0.191(10) 0.009(7) -0.011(8) 0.092(7)
C153 0.205(10) 0.222(13) 0.154(10) 0.038(8) 0.023(8) 0.092(9)
C154 0.207(11) 0.223(13) 0.182(12) 0.038(10) 0.022(9) 0.083(9)
C155 0.199(10) 0.211(12) 0.186(12) 0.026(9) 0.020(8) 0.086(9)
C156 0.201(9) 0.202(12) 0.177(11) 0.018(8) 0.009(8) 0.086(8)
C157 0.193(9) 0.189(10) 0.141(9) 0.013(7) 0.016(7) 0.095(7)
C158 0.189(9) 0.202(11) 0.167(10) 0.027(8) 0.002(7) 0.088(8)
C159 0.174(9) 0.194(8) 0.122(7) 0.020(6) -0.010(7) 0.093(7)
C160 0.199(11) 0.195(8) 0.140(8) 0.009(6) -0.006(7) 0.096(8)
C161 0.189(10) 0.190(9) 0.137(7) 0.010(6) -0.016(7) 0.099(8)
C162 0.176(9) 0.187(8) 0.137(7) 0.013(6) -0.020(6) 0.088(6)
C163 0.184(11) 0.188(8) 0.125(7) 0.013(6) -0.008(7) 0.079(7)
C164 0.180(10) 0.196(9) 0.126(7) 0.017(6) 0.002(7) 0.086(7)
C165 0.172(8) 0.185(8) 0.145(7) 0.017(6) -0.010(6) 0.090(6)
C166 0.178(9) 0.177(9) 0.148(7) 0.018(6) -0.014(6) 0.082(7)
C167 0.181(9) 0.184(10) 0.154(8) 0.021(7) -0.014(6) 0.080(7)
C168 0.177(8) 0.179(9) 0.158(8) 0.025(6) -0.015(6) 0.081(6)
C169 0.181(9) 0.181(9) 0.161(9) 0.029(7) -0.016(6) 0.079(6)
C170 0.176(9) 0.185(9) 0.172(9) 0.029(7) -0.024(6) 0.079(6)
C171 0.175(9) 0.176(8) 0.182(9) 0.027(7) -0.024(7) 0.081(6)
C172 0.177(10) 0.182(8) 0.182(9) 0.024(7) -0.021(7) 0.077(7)
C173 0.206(11) 0.183(10) 0.189(9) 0.025(7) -0.033(8) 0.081(8)
C174 0.199(10) 0.196(10) 0.204(10) 0.038(8) -0.051(8) 0.068(7)
C175 0.181(9) 0.184(9) 0.181(9) 0.029(7) -0.028(6) 0.084(6)
C176 0.195(9) 0.188(10) 0.174(9) 0.028(7) -0.028(7) 0.076(7)
C177 0.186(8) 0.187(9) 0.160(8) 0.027(7) -0.021(6) 0.081(6)
C178 0.185(9) 0.189(9) 0.161(9) 0.028(7) -0.023(6) 0.084(6)
C179 0.180(10) 0.173(7) 0.170(8) 0.014(6) -0.002(7) 0.088(7)
C180 0.167(10) 0.163(8) 0.169(7) 0.009(6) -0.003(7) 0.079(8)
C181 0.176(11) 0.162(7) 0.169(8) 0.010(6) 0.006(7) 0.082(8)
C182 0.167(10) 0.162(7) 0.156(8) 0.013(6) 0.018(7) 0.082(7)
C183 0.208(12) 0.174(8) 0.155(7) 0.017(6) 0.015(8) 0.082(8)
C184 0.213(13) 0.178(8) 0.158(8) 0.015(6) 0.007(8) 0.079(8)
C185 0.198(10) 0.174(8) 0.176(11) 0.009(7) -0.005(8) 0.095(8)
C186 0.187(9) 0.173(9) 0.190(11) 0.013(7) -0.006(8) 0.097(7)
C187 0.195(10) 0.187(10) 0.224(13) 0.021(9) -0.006(9) 0.108(8)
C188 0.206(10) 0.183(11) 0.218(13) 0.022(9) -0.014(10) 0.105(9)
C189 0.209(10) 0.168(10) 0.221(13) 0.016(9) -0.013(10) 0.100(9)
C190 0.195(9) 0.159(10) 0.197(13) 0.009(8) -0.006(8) 0.092(8)
N21 0.200(10) 0.205(10) 0.167(8) -0.009(8) 0.000(7) 0.106(8)
N22 0.206(9) 0.189(9) 0.158(8) -0.004(7) -0.017(7) 0.105(8)
N23 0.187(8) 0.210(9) 0.142(8) -0.018(7) -0.006(7) 0.119(7)
N24 0.212(10) 0.215(10) 0.180(8) -0.028(8) -0.003(8) 0.140(8)
C191 0.177(11) 0.200(12) 0.182(10) -0.020(9) 0.000(9) 0.092(10)
C192 0.231(14) 0.247(13) 0.185(11) -0.036(10) -0.002(11) 0.124(12)
C193 0.307(18) 0.286(17) 0.186(10) -0.053(11) -0.025(11) 0.174(14)
C194 0.341(19) 0.296(17) 0.179(9) -0.053(10) -0.037(10) 0.192(15)
C195 0.269(15) 0.237(12) 0.164(9) -0.029(9) -0.026(9) 0.145(11)
C196 0.256(15) 0.229(12) 0.160(9) -0.017(8) -0.027(9) 0.137(11)
C197 0.198(10) 0.189(9) 0.179(10) -0.010(8) -0.025(9) 0.102(8)
C198 0.194(9) 0.186(9) 0.222(14) -0.012(9) -0.024(9) 0.099(7)
C199 0.201(9) 0.186(9) 0.253(15) -0.007(9) -0.019(10) 0.102(8)
C200 0.202(10) 0.186(9) 0.249(14) 0.006(9) -0.017(10) 0.108(8)
C201 0.203(10) 0.191(9) 0.315(19) -0.008(10) 0.003(10) 0.104(8)
C202 0.197(9) 0.182(9) 0.268(16) -0.001(10) -0.006(10) 0.097(8)
C203 0.207(11) 0.197(10) 0.258(15) -0.010(9) -0.033(9) 0.116(9)
C204 0.223(12) 0.213(12) 0.336(19) -0.045(12) -0.070(12) 0.131(10)
C205 0.237(12) 0.227(12) 0.345(19) -0.056(12) -0.077(12) 0.145(10)
C206 0.234(12) 0.220(11) 0.288(16) -0.033(10) -0.063(10) 0.140(10)
C207 0.248(12) 0.221(10) 0.255(15) -0.025(10) -0.053(11) 0.146(10)
C208 0.243(12) 0.229(10) 0.245(15) -0.030(9) -0.052(10) 0.153(9)
C209 0.239(12) 0.228(10) 0.246(15) -0.030(9) -0.053(11) 0.151(10)
C210 0.244(12) 0.234(9) 0.235(15) -0.033(9) -0.059(10) 0.159(9)
C211 0.268(13) 0.256(12) 0.305(18) -0.066(12) -0.099(12) 0.177(11)
C212 0.296(14) 0.266(12) 0.36(2) -0.088(12) -0.131(14) 0.196(11)
C213 0.276(13) 0.250(11) 0.286(17) -0.058(10) -0.092(11) 0.179(10)
C214 0.261(13) 0.237(11) 0.299(17) -0.051(11) -0.090(12) 0.166(11)
C215 0.236(12) 0.220(10) 0.274(15) -0.031(10) -0.060(10) 0.141(9)
C216 0.220(12) 0.211(11) 0.299(17) -0.034(10) -0.058(11) 0.128(10)
C217 0.212(10) 0.221(9) 0.203(12) -0.018(9) -0.025(10) 0.134(8)
C218 0.209(9) 0.220(9) 0.196(12) 0.001(9) -0.010(9) 0.131(8)
C219 0.197(9) 0.219(9) 0.176(11) -0.005(9) -0.009(9) 0.125(8)
C220 0.193(9) 0.213(9) 0.155(10) -0.018(8) -0.013(9) 0.125(8)
C221 0.189(9) 0.210(9) 0.218(13) -0.021(9) -0.022(9) 0.118(8)
C222 0.196(10) 0.220(9) 0.216(13) -0.021(10) -0.025(9) 0.129(8)
C223 0.225(13) 0.234(11) 0.151(9) -0.026(8) -0.008(9) 0.146(10)
C224 0.223(13) 0.234(11) 0.176(9) -0.030(8) -0.005(9) 0.146(10)
C225 0.315(18) 0.274(15) 0.186(9) -0.040(9) -0.004(10) 0.201(14)
C226 0.325(19) 0.272(15) 0.206(11) -0.034(11) 0.001(12) 0.204(14)
C227 0.333(19) 0.263(15) 0.208(11) -0.033(11) 0.003(13) 0.208(14)
C228 0.266(15) 0.249(14) 0.210(10) -0.036(9) -0.013(10) 0.184(13)
N1S 0.147(17) 0.19(3) 0.13(2) -0.016(15) -0.025(14) 0.040(18)
C1S 0.17(2) 0.18(3) 0.09(2) 0.004(16) -0.029(17) 0.05(2)
C2S 0.20(3) 0.21(3) 0.15(2) -0.028(18) -0.035(19) 0.08(2)
P1 0.166(4) 0.182(5) 0.263(6) 0.003(4) 0.010(4) 0.060(4)
F1 0.176(6) 0.227(7) 0.247(7) -0.021(5) -0.030(5) 0.091(6)
F2 0.296(9) 0.217(7) 0.261(8) 0.020(6) 0.005(7) 0.078(6)
F3 0.186(5) 0.201(6) 0.256(8) -0.006(5) -0.024(5) 0.088(5)
F4 0.201(7) 0.210(6) 0.279(8) 0.023(5) -0.017(6) 0.079(5)
F5 0.198(7) 0.234(8) 0.311(8) -0.031(6) 0.033(6) 0.069(6)
F6 0.173(5) 0.225(8) 0.351(11) -0.030(7) -0.008(5) 0.075(5)
S1 0.131(7) 0.227(9) 0.107(6) -0.017(6) 0.002(6) 0.083(7)
S2 0.257(11) 0.273(11) 0.270(11) 0.010(10) 0.020(10) 0.156(10)
S1' 0.230(10) 0.239(10) 0.166(9) 0.031(8) 0.060(9) 0.119(9)
S2' 0.210(11) 0.256(11) 0.257(11) 0.038(9) 0.115(9) 0.143(9)
S3 0.238(10) 0.235(9) 0.256(10) -0.002(9) 0.003(9) 0.162(8)
S4 0.300(12) 0.328(12) 0.276(12) 0.027(11) 0.020(10) 0.144(11)
S7 0.373(16) 0.407(17) 0.406(17) 0.014(14) 0.003(14) 0.155(15)
S8 0.288(13) 0.230(11) 0.339(15) -0.033(10) -0.032(11) 0.128(10)
S3' 0.274(11) 0.270(10) 0.269(10) 0.112(9) 0.087(9) 0.156(9)
S4' 0.311(11) 0.337(11) 0.320(11) 0.116(10) 0.118(9) 0.173(10)
S5 0.194(8) 0.188(8) 0.183(8) 0.030(7) 0.009(7) 0.127(7)
S6 0.189(7) 0.170(7) 0.190(8) 0.010(7) -0.013(7) 0.104(6)
S5' 0.215(9) 0.215(9) 0.216(10) 0.031(9) 0.049(8) 0.121(8)
S6' 0.213(9) 0.209(9) 0.201(10) 0.040(8) 0.045(9) 0.147(8)
S9 0.229(10) 0.236(9) 0.234(10) 0.131(9) 0.105(9) 0.128(8)
S10 0.231(9) 0.208(9) 0.197(9) 0.052(8) 0.057(8) 0.120(8)

loop_
_atom_type_symbol
_atom_type_description
_atom_type_scat_dispersion_real
_atom_type_scat_dispersion_imag
_atom_type_scat_source
C C 0.0032 0.0016 'International Tables Vol C Tables 4.2.6.8 and 6.1.1.4'
H H 0.0000 0.0000 'International Tables Vol C Tables 4.2.6.8 and 6.1.1.4'
N N 0.0061 0.0032 'International Tables Vol C Tables 4.2.6.8 and 6.1.1.4'
O O 0.0106 0.0058 'International Tables Vol C Tables 4.2.6.8 and 6.1.1.4'
Fe Fe 0.3435 0.8063 'International Tables Vol C Tables 4.2.6.8 and 6.1.1.4'
P P 0.0987 0.0902 'International Tables Vol C Tables 4.2.6.8 and 6.1.1.4'
F F 0.0168 0.0099 'International Tables Vol C Tables 4.2.6.8 and 6.1.1.4'
S S 0.1203 0.1179 'International Tables Vol C Tables 4.2.6.8 and 6.1.1.4'

loop_
_geom_angle_atom_site_label_1
_geom_angle_atom_site_label_2
_geom_angle_atom_site_label_3
_geom_angle
N1 Fe1 N10 90.6(5)
N1 Fe1 N9 94.2(5)
N10 Fe1 N9 82.8(5)
N1 Fe1 N2 81.2(5)
N10 Fe1 N2 96.0(4)
N9 Fe1 N2 175.2(4)
N1 Fe1 N5 92.9(4)
N10 Fe1 N5 174.9(5)
N9 Fe1 N5 93.3(5)
N2 Fe1 N5 88.2(4)
N1 Fe1 N6 171.8(5)
N10 Fe1 N6 96.4(4)
N9 Fe1 N6 90.8(4)
N2 Fe1 N6 94.0(4)
N5 Fe1 N6 80.3(4)
N18 Fe2 N14 97.0(4)
N18 Fe2 N17 81.1(5)
N14 Fe2 N17 173.9(5)
N18 Fe2 N13 92.9(4)
N14 Fe2 N13 80.3(5)
N17 Fe2 N13 94.1(5)
N18 Fe2 N12 170.2(5)
N14 Fe2 N12 91.1(5)
N17 Fe2 N12 91.5(5)
N13 Fe2 N12 93.9(5)
N18 Fe2 N11 93.1(4)
N14 Fe2 N11 97.5(5)
N17 Fe2 N11 88.3(5)
N13 Fe2 N11 173.8(4)
N12 Fe2 N11 80.3(5)
N19 Fe3 N8 174.7(5)
N19 Fe3 N21 89.4(5)
N8 Fe3 N21 93.7(5)
N19 Fe3 N7 96.5(4)
N8 Fe3 N7 80.9(5)
N21 Fe3 N7 172.4(5)
N19 Fe3 N20 81.0(5)
N8 Fe3 N20 94.5(5)
N21 Fe3 N20 92.2(5)
N7 Fe3 N20 93.5(5)
N19 Fe3 N22 96.6(5)
N8 Fe3 N22 88.2(5)
N21 Fe3 N22 80.4(5)
N7 Fe3 N22 94.1(4)
N20 Fe3 N22 172.2(5)
N23 Fe4 N24 80.5(5)
N23 Fe4 N16 88.1(5)
N24 Fe4 N16 90.9(5)
N23 Fe4 N3 97.3(5)
N24 Fe4 N3 90.9(5)
N16 Fe4 N3 174.6(5)
N23 Fe4 N15 93.3(4)
N24 Fe4 N15 169.8(5)
N16 Fe4 N15 80.6(5)
N3 Fe4 N15 98.0(4)
N23 Fe4 N4 173.8(5)
N24 Fe4 N4 94.2(5)
N16 Fe4 N4 95.2(5)
N3 Fe4 N4 79.5(5)
N15 Fe4 N4 92.4(4)
C1 N1 C5 119.2(12)
C1 N1 Fe1 127.9(10)
C5 N1 Fe1 112.9(9)
C6 N2 C7 118.5(12)
C6 N2 Fe1 114.8(9)
C7 N2 Fe1 126.1(9)
C33 N3 C30 115.4(12)
C33 N3 Fe4 115.4(9)
C30 N3 Fe4 129.1(9)
C38 N4 C34 120.7(12)
C38 N4 Fe4 125.9(10)
C34 N4 Fe4 113.4(9)
N1 C1 C2 121.4(13)
N1 C1 H1 119.3
C2 C1 H1 119.3
C3 C2 C1 120.3(14)
C3 C2 H2 119.8
C1 C2 H2 119.8
C2 C3 C4 119.2(14)
C2 C3 H3 120.4
C4 C3 H3 120.4
C3 C4 C5 118.0(14)
C3 C4 H4 121.0
C5 C4 H4 121.0
N1 C5 C6 115.7(13)
N1 C5 C4 121.7(12)
C6 C5 C4 122.5(14)
N2 C6 C5 115.1(14)
N2 C6 H6 122.5
C5 C6 H6 122.5
C12 C7 C8 119.8(11)
C12 C7 N2 120.3(11)
C8 C7 N2 119.9(11)
C7 C8 C9 119.2(12)
C7 C8 H8 120.4
C9 C8 H8 120.4
C10 C9 C8 121.1(12)
C10 C9 H9 119.4
C8 C9 H9 119.4
C9 C10 C11 117.7(11)
C9 C10 C13 120.8(11)
C11 C10 C13 121.4(10)
C12 C11 C10 120.2(11)
C12 C11 H11 119.9
C10 C11 H11 119.9
C7 C12 C11 121.6(12)
C7 C12 H12 119.2
C11 C12 H12 119.2
C26 C13 C14 120.6(11)
C26 C13 C10 120.8(11)
C14 C13 C10 118.6(11)
C15 C14 C13 119.7(12)
C15 C14 H14 120.1
C13 C14 H14 120.1
C14 C15 C16 121.9(12)
C14 C15 H15 119.1
C16 C15 H15 119.1
C17 C16 C15 123.0(11)
C17 C16 C25 119.2(11)
C15 C16 C25 117.7(11)
C16 C17 C18 121.4(11)
C16 C17 H17 119.3
C18 C17 H17 119.3
C17 C18 C23 118.8(11)
C17 C18 C19 121.6(11)
C23 C18 C19 119.6(11)
C20 C19 C18 121.4(11)
C20 C19 H19 119.3
C18 C19 H19 119.3
C19 C20 C21 118.9(11)
C19 C20 C27 120.2(11)
C21 C20 C27 120.9(11)
C22 C21 C20 122.0(12)
C22 C21 H21 119.0
C20 C21 H21 119.0
C21 C22 C23 118.9(11)
C21 C22 H22 120.5
C23 C22 H22 120.5
C24 C23 C18 121.5(11)
C24 C23 C22 119.7(11)
C18 C23 C22 118.8(10)
C23 C24 C25 118.2(11)
C23 C24 H24 120.9
C25 C24 H24 120.9
C24 C25 C16 120.7(11)
C24 C25 C26 120.1(11)
C16 C25 C26 119.2(10)
C13 C26 C25 120.9(11)
C13 C26 H26 119.6
C25 C26 H26 119.6
C32 C27 C28 116.2(11)
C32 C27 C20 123.0(11)
C28 C27 C20 120.5(11)
C29 C28 C27 123.1(12)
C29 C28 H28 118.5
C27 C28 H28 118.5
C28 C29 C30 118.4(12)
C28 C29 H29 120.8
C30 C29 H29 120.8
C29 C30 C31 120.5(11)
C29 C30 N3 120.1(11)
C31 C30 N3 119.3(11)
C32 C31 C30 119.2(11)
C32 C31 H31 120.4
C30 C31 H31 120.4
C31 C32 C27 122.1(12)
C31 C32 H32 119.0
C27 C32 H32 119.0
N3 C33 C34 117.0(13)
N3 C33 H33 121.5
C34 C33 H33 121.5
N4 C34 C35 121.5(12)
N4 C34 C33 114.7(13)
C35 C34 C33 123.8(13)
C36 C35 C34 118.3(13)
C36 C35 H35 120.9
C34 C35 H35 120.9
C35 C36 C37 119.7(14)
C35 C36 H36 120.1
C37 C36 H36 120.1
C36 C37 C38 119.6(13)
C36 C37 H37 120.2
C38 C37 H37 120.2
N4 C38 C37 120.1(13)
N4 C38 H38 120.0
C37 C38 H38 120.0
C39 N5 C43 117.4(11)
C39 N5 Fe1 127.8(9)
C43 N5 Fe1 114.3(8)
C44 N6 C45 116.0(11)
C44 N6 Fe1 113.4(8)
C45 N6 Fe1 130.6(9)
C71 N7 C68 120.4(11)
C71 N7 Fe3 112.6(9)
C68 N7 Fe3 126.4(8)
C76 N8 C72 116.4(11)
C76 N8 Fe3 129.5(10)
C72 N8 Fe3 113.2(9)
N5 C39 C40 122.6(13)
N5 C39 H39 118.7
C40 C39 H39 118.7
C39 C40 C41 119.6(13)
C39 C40 H40 120.2
C41 C40 H40 120.2
C42 C41 C40 118.9(13)
C42 C41 H41 120.5
C40 C41 H41 120.5
C41 C42 C43 117.9(13)
C41 C42 H42 121.1
C43 C42 H42 121.1
N5 C43 C42 123.3(12)
N5 C43 C44 113.0(12)
C42 C43 C44 123.6(13)
N6 C44 C43 118.5(12)
N6 C44 H44 120.8
C43 C44 H44 120.8
C50 C45 C46 119.2(11)
C50 C45 N6 121.1(11)
C46 C45 N6 119.7(11)
C45 C46 C47 119.3(11)
C45 C46 H46 120.4
C47 C46 H46 120.4
C48 C47 C46 122.1(12)
C48 C47 H47 118.9
C46 C47 H47 118.9
C47 C48 C49 116.4(11)
C47 C48 C51 121.2(11)
C49 C48 C51 122.4(11)
C50 C49 C48 122.3(11)
C50 C49 H49 118.9
C48 C49 H49 118.9
C49 C50 C45 120.7(12)
C49 C50 H50 119.7
C45 C50 H50 119.7
C64 C51 C52 120.2(11)
C64 C51 C48 120.5(11)
C52 C51 C48 119.3(11)
C53 C52 C51 121.4(12)
C53 C52 H52 119.3
C51 C52 H52 119.3
C52 C53 C54 120.7(12)
C52 C53 H53 119.6
C54 C53 H53 119.6
C55 C54 C53 122.9(11)
C55 C54 C63 119.3(11)
C53 C54 C63 117.8(11)
C56 C55 C54 121.6(11)
C56 C55 H55 119.2
C54 C55 H55 119.2
C55 C56 C61 118.8(11)
C55 C56 C57 122.4(11)
C61 C56 C57 118.6(11)
C58 C57 C56 122.6(12)
C58 C57 H57 118.7
C56 C57 H57 118.7
C57 C58 C59 117.9(11)
C57 C58 C65 120.5(11)
C59 C58 C65 121.6(11)
C60 C59 C58 122.5(12)
C60 C59 H59 118.7
C58 C59 H59 118.7
C59 C60 C61 119.5(12)
C59 C60 H60 120.3
C61 C60 H60 120.3
C62 C61 C56 120.3(11)
C62 C61 C60 120.9(11)
C56 C61 C60 118.8(11)
C63 C62 C61 120.5(11)
C63 C62 H62 119.8
C61 C62 H62 119.8
C62 C63 C54 119.5(11)
C62 C63 C64 122.0(11)
C54 C63 C64 118.4(11)
C51 C64 C63 121.2(11)
C51 C64 H64 119.4
C63 C64 H64 119.4
C70 C65 C66 117.4(11)
C70 C65 C58 121.8(11)
C66 C65 C58 120.7(11)
C67 C66 C65 121.7(11)
C67 C66 H66 119.2
C65 C66 H66 119.2
C68 C67 C66 120.2(12)
C68 C67 H67 119.9
C66 C67 H67 119.9
C67 C68 C69 119.4(11)
C67 C68 N7 120.0(11)
C69 C68 N7 120.5(11)
C70 C69 C68 119.7(12)
C70 C69 H69 120.1
C68 C69 H69 120.1
C69 C70 C65 121.6(12)
C69 C70 H70 119.2
C65 C70 H70 119.2
N7 C71 C72 118.1(13)
N7 C71 H71 121.0
C72 C71 H71 121.0
N8 C72 C73 123.1(12)
N8 C72 C71 113.3(12)
C73 C72 C71 123.5(13)
C74 C73 C72 119.1(13)
C74 C73 H73 120.4
C72 C73 H73 120.4
C73 C74 C75 118.1(14)
C73 C74 H74 121.0
C75 C74 H74 121.0
C76 C75 C74 119.5(13)
C76 C75 H75 120.2
C74 C75 H75 120.2
N8 C76 C75 123.5(13)
N8 C76 H76 118.2
C75 C76 H76 118.2
C77 N9 C81 119.7(12)
C77 N9 Fe1 128.8(10)
C81 N9 Fe1 111.5(8)
C82 N10 C83 118.8(11)
C82 N10 Fe1 113.5(8)
C83 N10 Fe1 127.7(9)
C109 N11 C106 120.2(11)
C109 N11 Fe2 113.0(8)
C106 N11 Fe2 126.5(9)
C114 N12 C110 117.3(11)
C114 N12 Fe2 127.9(10)
C110 N12 Fe2 114.7(8)
N9 C77 C78 118.9(12)
N9 C77 H77 120.5
C78 C77 H77 120.5
C77 C78 C79 124.2(13)
C77 C78 H78 117.9
C79 C78 H78 117.9
C80 C79 C78 115.4(14)
C80 C79 H79 122.3
C78 C79 H79 122.3
C79 C80 C81 120.0(13)
C79 C80 H80 120.0
C81 C80 H80 120.0
N9 C81 C82 115.2(12)
N9 C81 C80 121.7(12)
C82 C81 C80 123.1(13)
N10 C82 C81 116.8(13)
N10 C82 H82 121.6
C81 C82 H82 121.6
C88 C83 C84 120.3(10)
C88 C83 N10 121.5(11)
C84 C83 N10 118.2(10)
C85 C84 C83 117.1(11)
C85 C84 H84 121.5
C83 C84 H84 121.5
C86 C85 C84 123.4(11)
C86 C85 H85 118.3
C84 C85 H85 118.3
C85 C86 C87 116.7(10)
C85 C86 C89 122.2(11)
C87 C86 C89 121.1(11)
C88 C87 C86 121.4(11)
C88 C87 H87 119.3
C86 C87 H87 119.3
C87 C88 C83 121.0(12)
C87 C88 H88 119.5
C83 C88 H88 119.5
C102 C89 C90 119.3(11)
C102 C89 C86 121.7(11)
C90 C89 C86 119.0(11)
C91 C90 C89 120.9(12)
C91 C90 H90 119.6
C89 C90 H90 119.6
C90 C91 C92 121.5(12)
C90 C91 H91 119.2
C92 C91 H91 119.2
C93 C92 C91 123.8(12)
C93 C92 C101 118.4(12)
C91 C92 C101 117.4(11)
C92 C93 C94 121.7(12)
C92 C93 H93 119.2
C94 C93 H93 119.2
C99 C94 C93 119.2(12)
C99 C94 C95 118.8(12)
C93 C94 C95 121.2(12)
C96 C95 C94 122.4(13)
C96 C95 H95 118.8
C94 C95 H95 118.8
C95 C96 C97 118.9(12)
C95 C96 C103 120.4(13)
C97 C96 C103 120.5(13)
C98 C97 C96 120.1(13)
C98 C97 H97 119.9
C96 C97 H97 119.9
C97 C98 C99 121.4(14)
C97 C98 H98 119.3
C99 C98 H98 119.3
C94 C99 C100 120.2(13)
C94 C99 C98 117.6(12)
C100 C99 C98 121.9(13)
C101 C100 C99 120.1(13)
C101 C100 H100 120.0
C99 C100 H100 120.0
C100 C101 C92 119.8(12)
C100 C101 C102 121.8(12)
C92 C101 C102 118.2(11)
C89 C102 C101 122.5(12)
C89 C102 H102 118.8
C101 C102 H102 118.8
C108 C103 C104 118.2(12)
C108 C103 C96 122.3(13)
C104 C103 C96 119.4(13)
C105 C104 C103 120.9(13)
C105 C104 H104 119.6
C103 C104 H104 119.6
C104 C105 C106 120.3(13)
C104 C105 H105 119.8
C106 C105 H105 119.8
C105 C106 C107 119.6(12)
C105 C106 N11 120.1(12)
C107 C106 N11 120.3(12)
C108 C107 C106 119.6(13)
C108 C107 H107 120.2
C106 C107 H107 120.2
C107 C108 C103 121.2(13)
C107 C108 H108 119.4
C103 C108 H108 119.4
N11 C109 C110 119.1(13)
N11 C109 H109 120.5
C110 C109 H109 120.5
N12 C110 C111 123.1(11)
N12 C110 C109 112.3(11)
C111 C110 C109 124.3(13)
C112 C111 C110 118.1(13)
C112 C111 H111 121.0
C110 C111 H111 121.0
C111 C112 C113 118.8(13)
C111 C112 H112 120.6
C113 C112 H112 120.6
C114 C113 C112 119.3(13)
C114 C113 H113 120.4
C112 C113 H113 120.4
N12 C114 C113 123.1(12)
N12 C114 H114 118.5
C113 C114 H114 118.5
C115 N13 C119 119.5(12)
C115 N13 Fe2 127.2(10)
C119 N13 Fe2 113.2(9)
C120 N14 C121 117.7(12)
C120 N14 Fe2 115.1(9)
C121 N14 Fe2 127.1(10)
C147 N15 C144 116.6(11)
C147 N15 Fe4 112.8(9)
C144 N15 Fe4 130.4(9)
C152 N16 C148 116.9(12)
C152 N16 Fe4 127.8(10)
C148 N16 Fe4 114.7(9)
N13 C115 C116 120.5(13)
N13 C115 H115 119.7
C116 C115 H115 119.7
C115 C116 C117 121.7(14)
C115 C116 H116 119.2
C117 C116 H116 119.2
C118 C117 C116 117.0(14)
C118 C117 H117 121.5
C116 C117 H117 121.5
C117 C118 C119 119.9(14)
C117 C118 H118 120.0
C119 C118 H118 120.0
N13 C119 C120 114.4(13)
N13 C119 C118 121.2(12)
C120 C119 C118 124.4(14)
N14 C120 C119 116.8(14)
N14 C120 H120 121.6
C119 C120 H120 121.6
C126 C121 C122 120.5(12)
C126 C121 N14 121.2(12)
C122 C121 N14 118.3(11)
C123 C122 C121 117.9(12)
C123 C122 H122 121.0
C121 C122 H122 121.0
C124 C123 C122 123.0(13)
C124 C123 H123 118.5
C122 C123 H123 118.5
C123 C124 C125 116.0(11)
C123 C124 C127 123.8(12)
C125 C124 C127 120.2(12)
C126 C125 C124 122.8(12)
C126 C125 H125 118.6
C124 C125 H125 118.6
C125 C126 C121 119.3(13)
C125 C126 H126 120.3
C121 C126 H126 120.3
C140 C127 C128 120.1(13)
C140 C127 C124 119.5(13)
C128 C127 C124 120.3(13)
C129 C128 C127 121.7(14)
C129 C128 H128 119.2
C127 C128 H128 119.2
C128 C129 C130 120.0(14)
C128 C129 H129 120.0
C130 C129 H129 120.0
C131 C130 C139 119.5(13)
C131 C130 C129 122.2(13)
C139 C130 C129 118.2(12)
C132 C131 C130 120.7(13)
C132 C131 H131 119.7
C130 C131 H131 119.7
C131 C132 C137 119.8(12)
C131 C132 C133 122.2(13)
C137 C132 C133 117.9(12)
C134 C133 C132 123.8(13)
C134 C133 H133 118.1
C132 C133 H133 118.1
C133 C134 C135 117.5(12)
C133 C134 C141 120.6(12)
C135 C134 C141 121.8(12)
C136 C135 C134 121.9(13)
C136 C135 H135 119.0
C134 C135 H135 119.0
C135 C136 C137 120.6(13)
C135 C136 H136 119.7
C137 C136 H136 119.7
C132 C137 C138 120.0(12)
C132 C137 C136 118.2(12)
C138 C137 C136 121.9(12)
C139 C138 C137 119.4(13)
C139 C138 H138 120.3
C137 C138 H138 120.3
C138 C139 C130 120.6(12)
C138 C139 C140 120.5(13)
C130 C139 C140 118.8(12)
C127 C140 C139 120.6(13)
C127 C140 H140 119.7
C139 C140 H140 119.7
C146 C141 C142 117.6(11)
C146 C141 C134 121.8(12)
C142 C141 C134 120.5(12)
C143 C142 C141 119.5(12)
C143 C142 H142 120.2
C141 C142 H142 120.2
C142 C143 C144 122.2(13)
C142 C143 H143 118.9
C144 C143 H143 118.9
C143 C144 C145 119.7(12)
C143 C144 N15 120.2(12)
C145 C144 N15 120.1(12)
C146 C145 C144 117.4(12)
C146 C145 H145 121.3
C144 C145 H145 121.3
C141 C146 C145 123.4(12)
C141 C146 H146 118.3
C145 C146 H146 118.3
N15 C147 C148 118.9(13)
N15 C147 H147 120.6
C148 C147 H147 120.6
N16 C148 C149 123.5(12)
N16 C148 C147 112.8(12)
C149 C148 C147 123.7(13)
C150 C149 C148 118.6(13)
C150 C149 H149 120.7
C148 C149 H149 120.7
C149 C150 C151 117.7(14)
C149 C150 H150 121.1
C151 C150 H150 121.1
C152 C151 C150 120.3(14)
C152 C151 H151 119.8
C150 C151 H151 119.8
N16 C152 C151 122.8(14)
N16 C152 H152 118.6
C151 C152 H152 118.6
C153 N17 C157 119.3(11)
C153 N17 Fe2 127.8(10)
C157 N17 Fe2 112.7(8)
C158 N18 C159 116.9(11)
C158 N18 Fe2 114.3(9)
C159 N18 Fe2 128.7(9)
C185 N19 C182 116.4(11)
C185 N19 Fe3 115.5(9)
C182 N19 Fe3 128.0(9)
C190 N20 C186 118.6(12)
C190 N20 Fe3 128.5(10)
C186 N20 Fe3 112.8(9)
N17 C153 C154 119.5(13)
N17 C153 H153 120.2
C154 C153 H153 120.2
C155 C154 C153 121.4(14)
C155 C154 H154 119.3
C153 C154 H154 119.3
C154 C155 C156 119.2(14)
C154 C155 H155 120.4
C156 C155 H155 120.4
C155 C156 C157 118.4(13)
C155 C156 H156 120.8
C157 C156 H156 120.8
N17 C157 C156 122.1(12)
N17 C157 C158 113.9(12)
C156 C157 C158 124.0(13)
N18 C158 C157 117.6(13)
N18 C158 H158 121.2
C157 C158 H158 121.2
C164 C159 C160 119.3(11)
C164 C159 N18 121.7(11)
C160 C159 N18 119.0(11)
C161 C160 C159 119.1(12)
C161 C160 H160 120.4
C159 C160 H160 120.4
C160 C161 C162 122.2(12)
C160 C161 H161 118.9
C162 C161 H161 118.9
C163 C162 C161 116.2(11)
C163 C162 C165 122.0(11)
C161 C162 C165 121.7(11)
C162 C163 C164 122.0(12)
C162 C163 H163 119.0
C164 C163 H163 119.0
C159 C164 C163 120.5(12)
C159 C164 H164 119.8
C163 C164 H164 119.8
C178 C165 C166 119.6(11)
C178 C165 C162 119.8(11)
C166 C165 C162 120.6(11)
C167 C166 C165 119.8(11)
C167 C166 H166 120.1
C165 C166 H166 120.1
C166 C167 C168 122.4(12)
C166 C167 H167 118.8
C168 C167 H167 118.8
C169 C168 C167 124.2(12)
C169 C168 C177 118.1(11)
C167 C168 C177 117.7(11)
C168 C169 C170 122.8(12)
C168 C169 H169 118.6
C170 C169 H169 118.6
C175 C170 C169 118.8(11)
C175 C170 C171 119.0(11)
C169 C170 C171 122.0(11)
C172 C171 C170 122.2(12)
C172 C171 H171 118.9
C170 C171 H171 118.9
C171 C172 C173 118.9(11)
C171 C172 C179 120.2(11)
C173 C172 C179 120.7(11)
C174 C173 C172 120.4(12)
C174 C173 H173 119.8
C172 C173 H173 119.8
C173 C174 C175 120.5(12)
C173 C174 H174 119.7
C175 C174 H174 119.7
C170 C175 C176 119.3(11)
C170 C175 C174 118.6(11)
C176 C175 C174 121.9(12)
C177 C176 C175 121.6(12)
C177 C176 H176 119.2
C175 C176 H176 119.2
C176 C177 C168 119.3(11)
C176 C177 C178 122.6(11)
C168 C177 C178 118.1(11)
C165 C178 C177 122.4(12)
C165 C178 H178 118.8
C177 C178 H178 118.8
C184 C179 C180 117.2(11)
C184 C179 C172 120.5(12)
C180 C179 C172 122.4(11)
C181 C180 C179 120.7(12)
C181 C180 H180 119.7
C179 C180 H180 119.7
C180 C181 C182 120.8(12)
C180 C181 H181 119.6
C182 C181 H181 119.6
C181 C182 C183 120.1(11)
C181 C182 N19 121.6(11)
C183 C182 N19 118.3(11)
C184 C183 C182 118.1(12)
C184 C183 H183 121.0
C182 C183 H183 121.0
C179 C184 C183 122.8(12)
C179 C184 H184 118.6
C183 C184 H184 118.6
N19 C185 C186 115.8(13)
N19 C185 H185 122.1
C186 C185 H185 122.1
N20 C186 C187 121.6(12)
N20 C186 C185 114.5(12)
C187 C186 C185 123.9(13)
C188 C187 C186 118.9(13)
C188 C187 H187 120.5
C186 C187 H187 120.5
C187 C188 C189 118.3(13)
C187 C188 H188 120.9
C189 C188 H188 120.9
C190 C189 C188 120.7(13)
C190 C189 H189 119.6
C188 C189 H189 119.6
N20 C190 C189 121.8(13)
N20 C190 H190 119.1
C189 C190 H190 119.1
C191 N21 C195 119.7(12)
C191 N21 Fe3 126.6(10)
C195 N21 Fe3 113.0(9)
C196 N22 C197 117.7(12)
C196 N22 Fe3 114.4(9)
C197 N22 Fe3 127.4(9)
C223 N23 C220 117.8(11)
C223 N23 Fe4 115.1(9)
C220 N23 Fe4 126.8(9)
C228 N24 C224 119.9(12)
C228 N24 Fe4 126.3(10)
C224 N24 Fe4 113.7(9)
N21 C191 C192 120.2(14)
N21 C191 H191 119.9
C192 C191 H191 119.9
C193 C192 C191 120.9(14)
C193 C192 H192 119.5
C191 C192 H192 119.5
C192 C193 C194 119.0(15)
C192 C193 H193 120.5
C194 C193 H193 120.5
C193 C194 C195 118.3(14)
C193 C194 H194 120.8
C195 C194 H194 120.8
N21 C195 C196 115.4(13)
N21 C195 C194 121.4(13)
C196 C195 C194 123.0(14)
N22 C196 C195 116.1(14)
N22 C196 H196 121.9
C195 C196 H196 121.9
C202 C197 C198 119.9(13)
C202 C197 N22 120.5(13)
C198 C197 N22 119.6(13)
C199 C198 C197 117.1(13)
C199 C198 H198 121.5
C197 C198 H198 121.5
C200 C199 C198 124.0(14)
C200 C199 H199 118.0
C198 C199 H199 118.0
C199 C200 C201 116.6(12)
C199 C200 C203 121.8(13)
C201 C200 C203 121.6(13)
C202 C201 C200 120.9(14)
C202 C201 H201 119.6
C200 C201 H201 119.6
C197 C202 C201 121.3(14)
C197 C202 H202 119.4
C201 C202 H202 119.4
C216 C203 C204 119.6(13)
C216 C203 C200 120.9(13)
C204 C203 C200 118.8(13)
C205 C204 C203 121.4(14)
C205 C204 H204 119.3
C203 C204 H204 119.3
C204 C205 C206 121.3(14)
C204 C205 H205 119.3
C206 C205 H205 119.3
C207 C206 C205 123.2(13)
C207 C206 C215 119.3(13)
C205 C206 C215 117.3(12)
C208 C207 C206 120.6(13)
C208 C207 H207 119.7
C206 C207 H207 119.7
C207 C208 C213 119.7(12)
C207 C208 C209 122.5(13)
C213 C208 C209 117.8(12)
C210 C209 C208 122.8(13)
C210 C209 H209 118.6
C208 C209 H209 118.6
C209 C210 C211 119.8(12)
C209 C210 C217 120.2(13)
C211 C210 C217 119.7(12)
C212 C211 C210 120.1(13)
C212 C211 H211 120.0
C210 C211 H211 120.0
C211 C212 C213 120.1(14)
C211 C212 H212 120.0
C213 C212 H212 120.0
C214 C213 C208 119.2(13)
C214 C213 C212 121.1(13)
C208 C213 C212 119.3(12)
C215 C214 C213 121.7(13)
C215 C214 H214 119.1
C213 C214 H214 119.1
C214 C215 C206 118.5(13)
C214 C215 C216 122.7(13)
C206 C215 C216 118.5(12)
C203 C216 C215 121.6(13)
C203 C216 H216 119.2
C215 C216 H216 119.2
C222 C217 C218 118.0(12)
C222 C217 C210 121.0(13)
C218 C217 C210 120.8(13)
C219 C218 C217 120.1(13)
C219 C218 H218 119.9
C217 C218 H218 119.9
C218 C219 C220 121.9(13)
C218 C219 H219 119.1
C220 C219 H219 119.1
C219 C220 C221 118.1(12)
C219 C220 N23 120.3(13)
C221 C220 N23 121.5(13)
C222 C221 C220 120.5(13)
C222 C221 H221 119.8
C220 C221 H221 119.8
C221 C222 C217 121.4(13)
C221 C222 H222 119.3
C217 C222 H222 119.3
N23 C223 C224 117.2(13)
N23 C223 H223 121.4
C224 C223 H223 121.4
N24 C224 C225 121.2(12)
N24 C224 C223 113.1(12)
C225 C224 C223 125.4(14)
C226 C225 C224 118.6(14)
C226 C225 H225 120.7
C224 C225 H225 120.7
C225 C226 C227 119.6(15)
C225 C226 H226 120.2
C227 C226 H226 120.2
C226 C227 C228 118.6(14)
C226 C227 H227 120.7
C228 C227 H227 120.7
N24 C228 C227 121.4(14)
N24 C228 H228 119.3
C227 C228 H228 119.3
N1S C1S C2S 175(5)
C1S C2S H2SA 109.5
C1S C2S H2SB 109.5
H2SA C2S H2SB 109.5
C1S C2S H2SC 109.5
H2SA C2S H2SC 109.5
H2SB C2S H2SC 109.5
F1 P1 F5 174.9(8)
F1 P1 F4 89.5(7)
F5 P1 F4 85.7(7)
F1 P1 F2 88.4(7)
F5 P1 F2 96.4(8)
F4 P1 F2 176.0(7)
F1 P1 F3 89.6(6)
F5 P1 F3 92.2(6)
F4 P1 F3 90.3(5)
F2 P1 F3 86.2(7)
F1 P1 F6 87.1(6)
F5 P1 F6 91.0(6)
F4 P1 F6 88.6(6)
F2 P1 F6 94.8(7)
F3 P1 F6 176.5(8)
O2 S1 O1 109.7(19)
O2 S1 N200 110.8(17)
O1 S1 N200 113.0(19)
O2 S1 C1A 118.4(18)
O1 S1 C1A 97.0(17)
N200 S1 C1A 107.3(15)
O4 S2 N200 105.5(18)
O4 S2 O3 112(2)
N200 S2 O3 102.2(19)
O4 S2 C2A 108.8(17)
N200 S2 C2A 132(2)
O3 S2 C2A 94.4(17)
S2 N200 S1 132(2)
F2A C1A F1A 115(3)
F2A C1A F3A 100(3)
F1A C1A F3A 93(2)
F2A C1A S1 122(2)
F1A C1A S1 119(2)
F3A C1A S1 97(2)
F4A C2A F6A 119(3)
F4A C2A F5A 109(3)
F6A C2A F5A 99(3)
F4A C2A S2 113(2)
F6A C2A S2 109(2)
F5A C2A S2 106(2)
O1' S1' O2' 121(2)
O1' S1' N10' 95.8(17)
O2' S1' N10' 96.7(17)
O1' S1' C1A' 96.3(16)
O2' S1' C1A' 96.7(17)
N10' S1' C1A' 154(2)
O3' S2' N10' 119(2)
O3' S2' O4' 100(2)
N10' S2' O4' 91.3(17)
O3' S2' C2A' 116.8(19)
N10' S2' C2A' 121.3(19)
O4' S2' C2A' 96.2(18)
S2' N10' S1' 111.0(19)
F3A' C1A' F1A' 109(3)
F3A' C1A' F2A' 102(3)
F1A' C1A' F2A' 99(3)
F3A' C1A' S1' 119(2)
F1A' C1A' S1' 118(3)
F2A' C1A' S1' 105(2)
F5A' C2A' F6A' 109(3)
F5A' C2A' F4A' 103(3)
F6A' C2A' F4A' 105(3)
F5A' C2A' S2' 117(3)
F6A' C2A' S2' 112(2)
F4A' C2A' S2' 109(2)
O5 S3 O6 113(2)
O5 S3 N201 108.2(19)
O6 S3 N201 115(2)
O5 S3 C3A 105.8(19)
O6 S3 C3A 100.6(19)
N201 S3 C3A 112.9(19)
O7 S4 O8 127(3)
O7 S4 N201 113(2)
O8 S4 N201 107(2)
O7 S4 C4A 93.7(18)
O8 S4 C4A 107(2)
N201 S4 C4A 106.0(19)
S3 N201 S4 133(2)
F1B C3A F2B 108(3)
F1B C3A F3B 106(3)
F2B C3A F3B 107(3)
F1B C3A S3 115(3)
F2B C3A S3 105(2)
F3B C3A S3 115(2)
F6B C4A F4B 114(3)
F6B C4A F5B 125(3)
F4B C4A F5B 106(3)
F6B C4A S4 107(2)
F4B C4A S4 109(3)
F5B C4A S4 94(2)
O14 S7 O13 127(3)
O14 S7 N103 107(2)
O13 S7 N103 104(2)
O14 S7 C7A 112(2)
O13 S7 C7A 101(2)
N103 S7 C7A 102.8(18)
O16 S8 O15 112(2)
O16 S8 N103 108(2)
O15 S8 N103 106.9(18)
O16 S8 C8A 115.9(18)
O15 S8 C8A 105.6(19)
N103 S8 C8A 108.0(16)
S8 N103 S7 113.4(17)
F1D C7A F2D 108(3)
F1D C7A F3D 112(3)
F2D C7A F3D 105(3)
F1D C7A S7 116(3)
F2D C7A S7 110(3)
F3D C7A S7 105(2)
F5D C8A F4D 100(2)
F5D C8A F6D 97(2)
F4D C8A F6D 104(3)
F5D C8A S8 119(2)
F4D C8A S8 118(2)
F6D C8A S8 115(2)
O5' S3' O6' 128(3)
O5' S3' N1' 114(2)
O6' S3' N1' 104(2)
O5' S3' C3' 104(2)
O6' S3' C3' 101.2(18)
N1' S3' C3' 101.7(17)
O8' S4' O7' 120(3)
O8' S4' N1' 114(2)
O7' S4' N1' 109(2)
O8' S4' C4' 93.1(19)
O7' S4' C4' 98.9(19)
N1' S4' C4' 121(2)
S4' N1' S3' 118(2)
F1B' C3' F3B' 112(3)
F1B' C3' F2B' 108(3)
F3B' C3' F2B' 112(3)
F1B' C3' S3' 111(2)
F3B' C3' S3' 110(2)
F2B' C3' S3' 104(2)
F5B' C4' F4B' 118(3)
F5B' C4' F6B' 105(3)
F4B' C4' F6B' 103(3)
F5B' C4' S4' 107(2)
F4B' C4' S4' 118(3)
F6B' C4' S4' 105(2)
O10 S5 O9 104.9(19)
O10 S5 N102 129(2)
O9 S5 N102 101.5(18)
O10 S5 C5A 105.9(18)
O9 S5 C5A 92.8(16)
N102 S5 C5A 115.1(17)
O10 S5 O11 74.3(14)
O9 S5 O11 168.6(18)
N102 S5 O11 71.6(11)
C5A S5 O11 98.3(14)
O12 S6 O11 148(2)
O12 S6 N102 97(2)
O11 S6 N102 85.0(15)
O12 S6 C6A 109(2)
O11 S6 C6A 102.6(17)
N102 S6 C6A 97.9(15)
S6 O11 S5 98.3(17)
S5 N102 S6 105.0(15)
F1C C5A F2C 112(2)
F1C C5A F3C 114(2)
F2C C5A F3C 108(2)
F1C C5A S5 111(2)
F2C C5A S5 104.1(18)
F3C C5A S5 106.7(19)
F6C C6A F4C 109(3)
F6C C6A F5C 105(2)
F4C C6A F5C 110(2)
F6C C6A S6 103.4(18)
F4C C6A S6 117(2)
F5C C6A S6 112(2)
O9' S5' O10' 123(3)
O9' S5' N202 108(2)
O10' S5' N202 105(2)
O9' S5' C5A' 108(2)
O10' S5' C5A' 104(2)
N202 S5' C5A' 107.7(19)
O11' S6' O12' 112(3)
O11' S6' N202 107(2)
O12' S6' N202 106(2)
O11' S6' C6A' 103(2)
O12' S6' C6A' 102(2)
N202 S6' C6A' 127.0(19)
S6' N202 S5' 123(2)
F1C' C5A' F3C' 116(3)
F1C' C5A' F2C' 111(3)
F3C' C5A' F2C' 109(3)
F1C' C5A' S5' 105(2)
F3C' C5A' S5' 111(2)
F2C' C5A' S5' 105(2)
F5C' C6A' F4C' 122(3)
F5C' C6A' F6C' 101(3)
F4C' C6A' F6C' 96(3)
F5C' C6A' S6' 109(2)
F4C' C6A' S6' 116(3)
F6C' C6A' S6' 109(3)
O17 S9 O18 128(2)
O17 S9 N204 111(2)
O18 S9 N204 109(2)
O17 S9 C9A 108(2)
O18 S9 C9A 98.0(18)
N204 S9 C9A 95.6(16)
O19 S10 O20 121(2)
O19 S10 N204 112(2)
O20 S10 N204 103(2)
O19 S10 C10A 101.8(19)
O20 S10 C10A 108.5(18)
N204 S10 C10A 110.2(19)
S10 N204 S9 124(2)
F2E C9A F1E 116(3)
F2E C9A F3E 110(3)
F1E C9A F3E 105(3)
F2E C9A S9 111(2)
F1E C9A S9 109(2)
F3E C9A S9 106(2)
F4E C10A F6E 108(3)
F4E C10A F5E 108(3)
F6E C10A F5E 107(3)
F4E C10A S10 110(2)
F6E C10A S10 112(2)
F5E C10A S10 111(2)

loop_
_geom_bond_atom_site_label_1
_geom_bond_atom_site_label_2
_geom_bond_distance
Fe1 N1 1.955(11)
Fe1 N10 1.960(11)
Fe1 N9 1.961(11)
Fe1 N2 1.993(11)
Fe1 N5 1.994(11)
Fe1 N6 2.010(10)
Fe2 N18 1.976(10)
Fe2 N14 1.995(11)
Fe2 N17 1.996(11)
Fe2 N13 2.000(11)
Fe2 N12 2.001(10)
Fe2 N11 2.026(11)
Fe3 N19 1.969(11)
Fe3 N8 1.970(11)
Fe3 N21 1.990(12)
Fe3 N7 2.008(10)
Fe3 N20 2.012(11)
Fe3 N22 2.018(11)
Fe4 N23 1.989(11)
Fe4 N24 1.998(11)
Fe4 N16 2.000(12)
Fe4 N3 2.017(11)
Fe4 N15 2.024(11)
Fe4 N4 2.047(11)
N1 C1 1.349(12)
N1 C5 1.387(13)
N2 C6 1.315(12)
N2 C7 1.444(11)
N3 C33 1.287(11)
N3 C30 1.417(11)
N4 C38 1.340(12)
N4 C34 1.345(12)
C1 C2 1.400(13)
C1 H1 0.9500
C2 C3 1.397(14)
C2 H2 0.9500
C3 C4 1.408(14)
C3 H3 0.9500
C4 C5 1.419(14)
C4 H4 0.9500
C5 C6 1.409(13)
C6 H6 0.9500
C7 C12 1.369(12)
C7 C8 1.393(12)
C8 C9 1.410(12)
C8 H8 0.9500
C9 C10 1.399(12)
C9 H9 0.9500
C10 C11 1.416(12)
C10 C13 1.514(12)
C11 C12 1.382(12)
C11 H11 0.9500
C12 H12 0.9500
C13 C26 1.350(12)
C13 C14 1.425(12)
C14 C15 1.377(12)
C14 H14 0.9500
C15 C16 1.427(12)
C15 H15 0.9500
C16 C17 1.395(12)
C16 C25 1.428(12)
C17 C18 1.398(12)
C17 H17 0.9500
C18 C23 1.424(12)
C18 C19 1.434(12)
C19 C20 1.371(12)
C19 H19 0.9500
C20 C21 1.433(13)
C20 C27 1.497(12)
C21 C22 1.387(12)
C21 H21 0.9500
C22 C23 1.456(12)
C22 H22 0.9500
C23 C24 1.410(12)
C24 C25 1.415(12)
C24 H24 0.9500
C25 C26 1.448(12)
C26 H26 0.9500
C27 C32 1.400(12)
C27 C28 1.420(12)
C28 C29 1.380(12)
C28 H28 0.9500
C29 C30 1.397(12)
C29 H29 0.9500
C30 C31 1.411(12)
C31 C32 1.393(12)
C31 H31 0.9500
C32 H32 0.9500
C33 C34 1.452(13)
C33 H33 0.9500
C34 C35 1.421(13)
C35 C36 1.374(13)
C35 H35 0.9500
C36 C37 1.393(13)
C36 H36 0.9500
C37 C38 1.414(13)
C37 H37 0.9500
C38 H38 0.9500
N5 C39 1.356(12)
N5 C43 1.378(12)
N6 C44 1.316(11)
N6 C45 1.449(11)
N7 C71 1.285(11)
N7 C68 1.441(11)
N8 C76 1.331(12)
N8 C72 1.365(12)
C39 C40 1.398(13)
C39 H39 0.9500
C40 C41 1.406(13)
C40 H40 0.9500
C41 C42 1.402(13)
C41 H41 0.9500
C42 C43 1.408(13)
C42 H42 0.9500
C43 C44 1.411(12)
C44 H44 0.9500
C45 C50 1.382(12)
C45 C46 1.392(12)
C46 C47 1.399(12)
C46 H46 0.9500
C47 C48 1.383(12)
C47 H47 0.9500
C48 C49 1.408(12)
C48 C51 1.520(12)
C49 C50 1.360(12)
C49 H49 0.9500
C50 H50 0.9500
C51 C64 1.331(12)
C51 C52 1.418(12)
C52 C53 1.382(12)
C52 H52 0.9500
C53 C54 1.431(12)
C53 H53 0.9500
C54 C55 1.404(12)
C54 C63 1.438(12)
C55 C56 1.399(12)
C55 H55 0.9500
C56 C61 1.422(12)
C56 C57 1.447(12)
C57 C58 1.353(12)
C57 H57 0.9500
C58 C59 1.434(12)
C58 C65 1.496(12)
C59 C60 1.380(12)
C59 H59 0.9500
C60 C61 1.438(12)
C60 H60 0.9500
C61 C62 1.418(12)
C62 C63 1.392(12)
C62 H62 0.9500
C63 C64 1.475(12)
C64 H64 0.9500
C65 C70 1.402(12)
C65 C66 1.418(12)
C66 C67 1.389(12)
C66 H66 0.9500
C67 C68 1.387(12)
C67 H67 0.9500
C68 C69 1.422(12)
C69 C70 1.393(12)
C69 H69 0.9500
C70 H70 0.9500
C71 C72 1.432(13)
C71 H71 0.9500
C72 C73 1.420(13)
C73 C74 1.355(13)
C73 H73 0.9500
C74 C75 1.406(14)
C74 H74 0.9500
C75 C76 1.395(13)
C75 H75 0.9500
C76 H76 0.9500
N9 C77 1.354(11)
N9 C81 1.377(12)
N10 C82 1.306(12)
N10 C83 1.453(11)
N11 C109 1.283(11)
N11 C106 1.432(12)
N12 C114 1.340(11)
N12 C110 1.361(12)
C77 C78 1.406(13)
C77 H77 0.9500
C78 C79 1.409(14)
C78 H78 0.9500
C79 C80 1.394(13)
C79 H79 0.9500
C80 C81 1.432(13)
C80 H80 0.9500
C81 C82 1.414(13)
C82 H82 0.9500
C83 C88 1.372(12)
C83 C84 1.412(12)
C84 C85 1.403(12)
C84 H84 0.9500
C85 C86 1.381(12)
C85 H85 0.9500
C86 C87 1.413(12)
C86 C89 1.506(12)
C87 C88 1.366(11)
C87 H87 0.9500
C88 H88 0.9500
C89 C102 1.320(12)
C89 C90 1.430(13)
C90 C91 1.381(12)
C90 H90 0.9500
C91 C92 1.422(13)
C91 H91 0.9500
C92 C93 1.403(12)
C92 C101 1.436(13)
C93 C94 1.406(13)
C93 H93 0.9500
C94 C99 1.400(14)
C94 C95 1.445(13)
C95 C96 1.348(13)
C95 H95 0.9500
C96 C97 1.426(14)
C96 C103 1.510(13)
C97 C98 1.377(13)
C97 H97 0.9500
C98 C99 1.439(14)
C98 H98 0.9500
C99 C100 1.419(13)
C100 C101 1.410(13)
C100 H100 0.9500
C101 C102 1.465(13)
C102 H102 0.9500
C103 C108 1.401(13)
C103 C104 1.412(13)
C104 C105 1.378(12)
C104 H104 0.9500
C105 C106 1.400(13)
C105 H105 0.9500
C106 C107 1.406(13)
C107 C108 1.390(12)
C107 H107 0.9500
C108 H108 0.9500
C109 C110 1.452(13)
C109 H109 0.9500
C110 C111 1.424(13)
C111 C112 1.372(13)
C111 H111 0.9500
C112 C113 1.413(14)
C112 H112 0.9500
C113 C114 1.390(13)
C113 H113 0.9500
C114 H114 0.9500
N13 C115 1.354(12)
N13 C119 1.385(13)
N14 C120 1.308(12)
N14 C121 1.458(12)
N15 C147 1.296(12)
N15 C144 1.422(12)
N16 C152 1.349(12)
N16 C148 1.351(12)
C115 C116 1.408(13)
C115 H115 0.9500
C116 C117 1.416(14)
C116 H116 0.9500
C117 C118 1.395(13)
C117 H117 0.9500
C118 C119 1.426(14)
C118 H118 0.9500
C119 C120 1.410(13)
C120 H120 0.9500
C121 C126 1.375(12)
C121 C122 1.406(13)
C122 C123 1.397(12)
C122 H122 0.9500
C123 C124 1.376(13)
C123 H123 0.9500
C124 C125 1.412(13)
C124 C127 1.531(13)
C125 C126 1.367(12)
C125 H125 0.9500
C126 H126 0.9500
C127 C140 1.327(13)
C127 C128 1.425(13)
C128 C129 1.380(13)
C128 H128 0.9500
C129 C130 1.429(13)
C129 H129 0.9500
C130 C131 1.403(13)
C130 C139 1.427(13)
C131 C132 1.394(13)
C131 H131 0.9500
C132 C137 1.420(13)
C132 C133 1.441(12)
C133 C134 1.344(12)
C133 H133 0.9500
C134 C135 1.429(13)
C134 C141 1.495(13)
C135 C136 1.367(12)
C135 H135 0.9500
C136 C137 1.441(13)
C136 H136 0.9500
C137 C138 1.428(13)
C138 C139 1.388(13)
C138 H138 0.9500
C139 C140 1.477(13)
C140 H140 0.9500
C141 C146 1.407(12)
C141 C142 1.410(13)
C142 C143 1.391(12)
C142 H142 0.9500
C143 C144 1.395(12)
C143 H143 0.9500
C144 C145 1.411(13)
C145 C146 1.405(12)
C145 H145 0.9500
C146 H146 0.9500
C147 C148 1.450(13)
C147 H147 0.9500
C148 C149 1.418(13)
C149 C150 1.385(13)
C149 H149 0.9500
C150 C151 1.396(13)
C150 H150 0.9500
C151 C152 1.392(13)
C151 H151 0.9500
C152 H152 0.9500
N17 C153 1.383(12)
N17 C157 1.389(12)
N18 C158 1.318(12)
N18 C159 1.445(11)
N19 C185 1.312(11)
N19 C182 1.437(11)
N20 C190 1.333(12)
N20 C186 1.358(12)
C153 C154 1.404(13)
C153 H153 0.9500
C154 C155 1.396(14)
C154 H154 0.9500
C155 C156 1.403(13)
C155 H155 0.9500
C156 C157 1.405(13)
C156 H156 0.9500
C157 C158 1.405(13)
C158 H158 0.9500
C159 C164 1.369(12)
C159 C160 1.398(12)
C160 C161 1.383(12)
C160 H160 0.9500
C161 C162 1.401(12)
C161 H161 0.9500
C162 C163 1.384(12)
C162 C165 1.514(12)
C163 C164 1.384(12)
C163 H163 0.9500
C164 H164 0.9500
C165 C178 1.338(12)
C165 C166 1.428(12)
C166 C167 1.384(12)
C166 H166 0.9500
C167 C168 1.414(12)
C167 H167 0.9500
C168 C169 1.390(12)
C168 C177 1.434(12)
C169 C170 1.406(12)
C169 H169 0.9500
C170 C175 1.403(13)
C170 C171 1.441(12)
C171 C172 1.347(12)
C171 H171 0.9500
C172 C173 1.444(13)
C172 C179 1.500(13)
C173 C174 1.376(13)
C173 H173 0.9500
C174 C175 1.443(13)
C174 H174 0.9500
C175 C176 1.412(12)
C176 C177 1.395(12)
C176 H176 0.9500
C177 C178 1.456(12)
C178 H178 0.9500
C179 C184 1.399(13)
C179 C180 1.426(12)
C180 C181 1.378(12)
C180 H180 0.9500
C181 C182 1.398(12)
C181 H181 0.9500
C182 C183 1.410(12)
C183 C184 1.398(12)
C183 H183 0.9500
C184 H184 0.9500
C185 C186 1.446(13)
C185 H185 0.9500
C186 C187 1.429(13)
C187 C188 1.360(13)
C187 H187 0.9500
C188 C189 1.396(13)
C188 H188 0.9500
C189 C190 1.380(13)
C189 H189 0.9500
C190 H190 0.9500
N21 C191 1.356(12)
N21 C195 1.377(13)
N22 C196 1.307(12)
N22 C197 1.443(12)
N23 C223 1.283(11)
N23 C220 1.439(12)
N24 C228 1.320(12)
N24 C224 1.371(12)
C191 C192 1.408(13)
C191 H191 0.9500
C192 C193 1.391(14)
C192 H192 0.9500
C193 C194 1.399(14)
C193 H193 0.9500
C194 C195 1.423(14)
C194 H194 0.9500
C195 C196 1.421(13)
C196 H196 0.9500
C197 C202 1.367(13)
C197 C198 1.414(13)
C198 C199 1.395(13)
C198 H198 0.9500
C199 C200 1.372(13)
C199 H199 0.9500
C200 C201 1.410(13)
C200 C203 1.516(13)
C201 C202 1.377(13)
C201 H201 0.9500
C202 H202 0.9500
C203 C216 1.321(13)
C203 C204 1.431(13)
C204 C205 1.358(13)
C204 H204 0.9500
C205 C206 1.427(14)
C205 H205 0.9500
C206 C207 1.415(13)
C206 C215 1.442(14)
C207 C208 1.412(13)
C207 H207 0.9500
C208 C213 1.413(13)
C208 C209 1.448(13)
C209 C210 1.350(13)
C209 H209 0.9500
C210 C211 1.435(13)
C210 C217 1.503(13)
C211 C212 1.389(13)
C211 H211 0.9500
C212 C213 1.458(14)
C212 H212 0.9500
C213 C214 1.414(13)
C214 C215 1.392(13)
C214 H214 0.9500
C215 C216 1.460(13)
C216 H216 0.9500
C217 C222 1.399(13)
C217 C218 1.425(13)
C218 C219 1.373(12)
C218 H218 0.9500
C219 C220 1.399(13)
C219 H219 0.9500
C220 C221 1.410(13)
C221 C222 1.383(12)
C221 H221 0.9500
C222 H222 0.9500
C223 C224 1.447(13)
C223 H223 0.9500
C224 C225 1.405(13)
C225 C226 1.360(13)
C225 H225 0.9500
C226 C227 1.403(14)
C226 H226 0.9500
C227 C228 1.402(14)
C227 H227 0.9500
C228 H228 0.9500
N1S C1S 1.03(4)
C1S C2S 1.49(4)
C2S H2SA 0.9800
C2S H2SB 0.9800
C2S H2SC 0.9800
P1 F1 1.562(11)
P1 F5 1.568(12)
P1 F4 1.577(11)
P1 F2 1.580(12)
P1 F3 1.592(9)
P1 F6 1.620(11)
S1 O2 1.45(2)
S1 O1 1.47(2)
S1 N200 1.57(2)
S1 C1A 1.77(2)
S2 O4 1.44(2)
S2 N200 1.57(2)
S2 O3 1.56(2)
S2 C2A 1.77(2)
C1A F2A 1.26(2)
C1A F1A 1.30(2)
C1A F3A 1.47(3)
C2A F4A 1.30(3)
C2A F6A 1.32(3)
C2A F5A 1.36(3)
S1' O1' 1.47(2)
S1' O2' 1.53(2)
S1' N10' 1.67(2)
S1' C1A' 1.70(2)
S2' O3' 1.41(2)
S2' N10' 1.56(2)
S2' O4' 1.61(3)
S2' C2A' 1.78(2)
C1A' F3A' 1.29(2)
C1A' F1A' 1.32(3)
C1A' F2A' 1.43(3)
C2A' F5A' 1.30(3)
C2A' F6A' 1.33(3)
C2A' F4A' 1.34(3)
S3 O5 1.43(2)
S3 O6 1.47(2)
S3 N201 1.60(2)
S3 C3A 1.83(2)
S4 O7 1.42(2)
S4 O8 1.45(2)
S4 N201 1.63(2)
S4 C4A 1.89(3)
C3A F1B 1.27(3)
C3A F2B 1.35(3)
C3A F3B 1.35(3)
C4A F6B 1.28(3)
C4A F4B 1.32(3)
C4A F5B 1.33(3)
S7 O14 1.39(2)
S7 O13 1.45(2)
S7 N103 1.73(2)
S7 C7A 1.81(2)
S8 O16 1.39(2)
S8 O15 1.42(2)
S8 N103 1.69(2)
S8 C8A 1.84(2)
C7A F1D 1.28(3)
C7A F2D 1.29(3)
C7A F3D 1.37(3)
C8A F5D 1.32(3)
C8A F4D 1.33(3)
C8A F6D 1.38(3)
S3' O5' 1.37(2)
S3' O6' 1.41(2)
S3' N1' 1.68(2)
S3' C3' 1.87(2)
S4' O8' 1.45(3)
S4' O7' 1.50(2)
S4' N1' 1.53(2)
S4' C4' 1.87(2)
C3' F1B' 1.29(3)
C3' F3B' 1.30(3)
C3' F2B' 1.34(3)
C4' F5B' 1.27(3)
C4' F4B' 1.29(3)
C4' F6B' 1.36(3)
S5 O10 1.37(2)
S5 O9 1.54(2)
S5 N102 1.59(2)
S5 C5A 1.87(2)
S5 O11 2.11(4)
S6 O12 1.33(2)
S6 O11 1.42(2)
S6 N102 1.82(2)
S6 C6A 1.89(2)
F3C C5A 1.35(3)
C5A F1C 1.24(2)
C5A F2C 1.34(3)
C6A F6C 1.30(3)
C6A F4C 1.31(3)
C6A F5C 1.34(3)
S5' O9' 1.39(2)
S5' O10' 1.46(2)
S5' N202 1.63(2)
S5' C5A' 1.83(3)
S6' O11' 1.47(3)
S6' O12' 1.49(2)
S6' N202 1.56(2)
S6' C6A' 1.80(2)
C5A' F1C' 1.29(3)
C5A' F3C' 1.30(3)
C5A' F2C' 1.34(3)
C6A' F5C' 1.31(3)
C6A' F4C' 1.31(3)
C6A' F6C' 1.44(3)
S9 O17 1.37(2)
S9 O18 1.42(2)
S9 N204 1.67(2)
S9 C9A 1.89(2)
S10 O19 1.42(2)
S10 O20 1.42(2)
S10 N204 1.58(2)
S10 C10A 1.84(2)
C9A F2E 1.26(3)
C9A F1E 1.29(3)
C9A F3E 1.35(3)
C10A F4E 1.31(3)
C10A F6E 1.34(3)
C10A F5E 1.34(3)

loop_
_geom_torsion_atom_site_label_1
_geom_torsion_atom_site_label_2
_geom_torsion_atom_site_label_3
_geom_torsion_atom_site_label_4
_geom_torsion
C5 N1 C1 C2 -5(2)
Fe1 N1 C1 C2 173.4(11)
N1 C1 C2 C3 5(3)
C1 C2 C3 C4 -4(3)
C2 C3 C4 C5 2(3)
C1 N1 C5 C6 179.9(12)
Fe1 N1 C5 C6 1.6(17)
C1 N1 C5 C4 3(2)
Fe1 N1 C5 C4 -175.5(12)
C3 C4 C5 N1 -2(3)
C3 C4 C5 C6 -178.5(16)
C7 N2 C6 C5 -177.3(12)
Fe1 N2 C6 C5 -5.5(16)
N1 C5 C6 N2 3(2)
C4 C5 C6 N2 179.6(14)
C6 N2 C7 C12 -95.6(16)
Fe1 N2 C7 C12 93.5(14)
C6 N2 C7 C8 83.3(16)
Fe1 N2 C7 C8 -87.5(15)
C12 C7 C8 C9 -4(2)
N2 C7 C8 C9 177.4(12)
C7 C8 C9 C10 4(2)
C8 C9 C10 C11 0(2)
C8 C9 C10 C13 177.9(13)
C9 C10 C11 C12 -4(2)
C13 C10 C11 C12 177.9(13)
C8 C7 C12 C11 -1(2)
N2 C7 C12 C11 178.4(13)
C10 C11 C12 C7 5(2)
C9 C10 C13 C26 -141.7(14)
C11 C10 C13 C26 36(2)
C9 C10 C13 C14 38(2)
C11 C10 C13 C14 -144.3(14)
C26 C13 C14 C15 -3(2)
C10 C13 C14 C15 177.1(14)
C13 C14 C15 C16 3(2)
C14 C15 C16 C17 -178.7(15)
C14 C15 C16 C25 -3(2)
C15 C16 C17 C18 179.0(14)
C25 C16 C17 C18 3(2)
C16 C17 C18 C23 0(2)
C16 C17 C18 C19 -177.0(14)
C17 C18 C19 C20 178.4(14)
C23 C18 C19 C20 1(2)
C18 C19 C20 C21 5(2)
C18 C19 C20 C27 -175.2(13)
C19 C20 C21 C22 -8(3)
C27 C20 C21 C22 171.8(15)
C20 C21 C22 C23 5(3)
C17 C18 C23 C24 -2(2)
C19 C18 C23 C24 175.9(14)
C17 C18 C23 C22 178.6(14)
C19 C18 C23 C22 -4(2)
C21 C22 C23 C24 -179.1(16)
C21 C22 C23 C18 1(2)
C18 C23 C24 C25 -1(2)
C22 C23 C24 C25 179.1(14)
C23 C24 C25 C16 4(2)
C23 C24 C25 C26 -178.7(14)
C17 C16 C25 C24 -5(2)
C15 C16 C25 C24 178.4(14)
C17 C16 C25 C26 177.5(13)
C15 C16 C25 C26 1(2)
C14 C13 C26 C25 2(2)
C10 C13 C26 C25 -178.3(12)
C24 C25 C26 C13 -178.1(14)
C16 C25 C26 C13 -1(2)
C19 C20 C27 C32 -31(2)
C21 C20 C27 C32 148.6(17)
C19 C20 C27 C28 156.0(15)
C21 C20 C27 C28 -24(2)
C32 C27 C28 C29 9(3)
C20 C27 C28 C29 -178.2(16)
C27 C28 C29 C30 -8(3)
C28 C29 C30 C31 3(2)
C28 C29 C30 N3 179.3(14)
C33 N3 C30 C29 64.9(19)
Fe4 N3 C30 C29 -110.4(14)
C33 N3 C30 C31 -119.0(15)
Fe4 N3 C30 C31 65.7(17)
C29 C30 C31 C32 0(2)
N3 C30 C31 C32 -176.3(13)
C30 C31 C32 C27 1(2)
C28 C27 C32 C31 -5(2)
C20 C27 C32 C31 -178.4(14)
C30 N3 C33 C34 -178.7(11)
Fe4 N3 C33 C34 -2.7(17)
C38 N4 C34 C35 2(2)
Fe4 N4 C34 C35 -178.7(10)
C38 N4 C34 C33 -178.2(12)
Fe4 N4 C34 C33 0.9(16)
N3 C33 C34 N4 1(2)
N3 C33 C34 C35 -179.3(13)
N4 C34 C35 C36 -3(2)
C33 C34 C35 C36 177.6(13)
C34 C35 C36 C37 2(2)
C35 C36 C37 C38 -1(2)
C34 N4 C38 C37 -1(2)
Fe4 N4 C38 C37 179.9(10)
C36 C37 C38 N4 1(2)
C43 N5 C39 C40 -1(2)
Fe1 N5 C39 C40 -172.0(11)
N5 C39 C40 C41 2(2)
C39 C40 C41 C42 -5(2)
C40 C41 C42 C43 6(2)
C39 N5 C43 C42 2(2)
Fe1 N5 C43 C42 174.9(11)
C39 N5 C43 C44 -179.8(12)
Fe1 N5 C43 C44 -7.2(14)
C41 C42 C43 N5 -5(2)
C41 C42 C43 C44 177.1(13)
C45 N6 C44 C43 177.2(11)
Fe1 N6 C44 C43 -2.3(16)
N5 C43 C44 N6 6.4(18)
C42 C43 C44 N6 -175.7(13)
C44 N6 C45 C50 -62.0(16)
Fe1 N6 C45 C50 117.4(12)
C44 N6 C45 C46 121.7(14)
Fe1 N6 C45 C46 -58.9(16)
C50 C45 C46 C47 4(2)
N6 C45 C46 C47 -179.9(11)
C45 C46 C47 C48 -4(2)
C46 C47 C48 C49 3(2)
C46 C47 C48 C51 -179.6(12)
C47 C48 C49 C50 -1(2)
C51 C48 C49 C50 -178.9(13)
C48 C49 C50 C45 1(2)
C46 C45 C50 C49 -2(2)
N6 C45 C50 C49 -178.6(12)
C47 C48 C51 C64 41(2)
C49 C48 C51 C64 -142.0(15)
C47 C48 C51 C52 -140.1(14)
C49 C48 C51 C52 37(2)
C64 C51 C52 C53 -4(2)
C48 C51 C52 C53 176.5(13)
C51 C52 C53 C54 3(2)
C52 C53 C54 C55 179.9(13)
C52 C53 C54 C63 -1(2)
C53 C54 C55 C56 -177.2(13)
C63 C54 C55 C56 3(2)
C54 C55 C56 C61 -1(2)
C54 C55 C56 C57 174.6(13)
C55 C56 C57 C58 -177.9(13)
C61 C56 C57 C58 -3(2)
C56 C57 C58 C59 0(2)
C56 C57 C58 C65 -177.6(12)
C57 C58 C59 C60 2(2)
C65 C58 C59 C60 179.2(13)
C58 C59 C60 C61 -1(2)
C55 C56 C61 C62 -2(2)
C57 C56 C61 C62 -177.6(13)
C55 C56 C61 C60 178.8(13)
C57 C56 C61 C60 3(2)
C59 C60 C61 C62 179.2(12)
C59 C60 C61 C56 -2(2)
C56 C61 C62 C63 2(2)
C60 C61 C62 C63 -178.8(13)
C61 C62 C63 C54 1(2)
C61 C62 C63 C64 177.7(12)
C55 C54 C63 C62 -3(2)
C53 C54 C63 C62 177.2(13)
C55 C54 C63 C64 179.5(13)
C53 C54 C63 C64 0(2)
C52 C51 C64 C63 4(2)
C48 C51 C64 C63 -177.1(12)
C62 C63 C64 C51 -178.7(14)
C54 C63 C64 C51 -2(2)
C57 C58 C65 C70 -33(2)
C59 C58 C65 C70 149.2(13)
C57 C58 C65 C66 152.1(14)
C59 C58 C65 C66 -25.6(19)
C70 C65 C66 C67 1(2)
C58 C65 C66 C67 176.1(12)
C65 C66 C67 C68 -2(2)
C66 C67 C68 C69 3.4(19)
C66 C67 C68 N7 179.4(12)
C71 N7 C68 C67 -125.0(14)
Fe3 N7 C68 C67 64.3(15)
C71 N7 C68 C69 51.1(18)
Fe3 N7 C68 C69 -119.7(12)
C67 C68 C69 C70 -3(2)
N7 C68 C69 C70 -179.3(12)
C68 C69 C70 C65 2(2)
C66 C65 C70 C69 -1(2)
C58 C65 C70 C69 -175.9(13)
C68 N7 C71 C72 178.7(12)
Fe3 N7 C71 C72 -9.3(17)
C76 N8 C72 C73 -3(2)
Fe3 N8 C72 C73 -172.6(12)
C76 N8 C72 C71 -179.6(13)
Fe3 N8 C72 C71 10.3(16)
N7 C71 C72 N8 -1(2)
N7 C71 C72 C73 -177.6(14)
N8 C72 C73 C74 4(2)
C71 C72 C73 C74 -179.6(16)
C72 C73 C74 C75 -5(3)
C73 C74 C75 C76 5(3)
C72 N8 C76 C75 3(2)
Fe3 N8 C76 C75 171.2(12)
C74 C75 C76 N8 -5(3)
C81 N9 C77 C78 2(2)
Fe1 N9 C77 C78 179.6(11)
N9 C77 C78 C79 -1(2)
C77 C78 C79 C80 -1(3)
C78 C79 C80 C81 2(2)
C77 N9 C81 C82 -178.4(11)
Fe1 N9 C81 C82 3.4(16)
C77 N9 C81 C80 0(2)
Fe1 N9 C81 C80 -178.3(11)
C79 C80 C81 N9 -2(2)
C79 C80 C81 C82 176.1(14)
C83 N10 C82 C81 179.1(11)
Fe1 N10 C82 C81 -1.4(16)
N9 C81 C82 N10 -1(2)
C80 C81 C82 N10 -179.6(14)
C82 N10 C83 C88 109.5(16)
Fe1 N10 C83 C88 -69.8(16)
C82 N10 C83 C84 -70.0(17)
Fe1 N10 C83 C84 110.7(13)
C88 C83 C84 C85 4(2)
N10 C83 C84 C85 -176.1(12)
C83 C84 C85 C86 0(2)
C84 C85 C86 C87 -3(2)
C84 C85 C86 C89 176.8(13)
C85 C86 C87 C88 3(2)
C89 C86 C87 C88 -177.2(13)
C86 C87 C88 C83 1(2)
C84 C83 C88 C87 -5(2)
N10 C83 C88 C87 175.5(13)
C85 C86 C89 C102 -157.7(17)
C87 C86 C89 C102 22(2)
C85 C86 C89 C90 25(2)
C87 C86 C89 C90 -154.9(14)
C102 C89 C90 C91 1(3)
C86 C89 C90 C91 178.6(14)
C89 C90 C91 C92 3(3)
C90 C91 C92 C93 -176.5(17)
C90 C91 C92 C101 -3(3)
C91 C92 C93 C94 -179.2(18)
C101 C92 C93 C94 8(3)
C92 C93 C94 C99 -11(3)
C92 C93 C94 C95 179.6(17)
C99 C94 C95 C96 1(3)
C93 C94 C95 C96 170(2)
C94 C95 C96 C97 6(3)
C94 C95 C96 C103 179.7(17)
C95 C96 C97 C98 -5(4)
C103 C96 C97 C98 -179(2)
C96 C97 C98 C99 -3(4)
C93 C94 C99 C100 9(3)
C95 C94 C99 C100 178(2)
C93 C94 C99 C98 -178(2)
C95 C94 C99 C98 -9(3)
C97 C98 C99 C94 10(4)
C97 C98 C99 C100 -177(3)
C94 C99 C100 C101 -3(4)
C98 C99 C100 C101 -176(2)
C99 C100 C101 C92 -1(4)
C99 C100 C101 C102 -176(2)
C93 C92 C101 C100 -2(3)
C91 C92 C101 C100 -175(2)
C93 C92 C101 C102 173.9(17)
C91 C92 C101 C102 0(3)
C90 C89 C102 C101 -4(3)
C86 C89 C102 C101 178.4(16)
C100 C101 C102 C89 179(2)
C92 C101 C102 C89 4(3)
C95 C96 C103 C108 142(2)
C97 C96 C103 C108 -45(3)
C95 C96 C103 C104 -35(3)
C97 C96 C103 C104 139(2)
C108 C103 C104 C105 -4(3)
C96 C103 C104 C105 172.8(15)
C103 C104 C105 C106 1(3)
C104 C105 C106 C107 2(2)
C104 C105 C106 N11 -178.1(14)
C109 N11 C106 C105 -96.0(18)
Fe2 N11 C106 C105 89.6(16)
C109 N11 C106 C107 83.7(19)
Fe2 N11 C106 C107 -90.6(16)
C105 C106 C107 C108 -3(2)
N11 C106 C107 C108 177.2(14)
C106 C107 C108 C103 0(3)
C104 C103 C108 C107 3(3)
C96 C103 C108 C107 -173.6(16)
C106 N11 C109 C110 177.5(13)
Fe2 N11 C109 C110 -7.4(19)
C114 N12 C110 C111 5(2)
Fe2 N12 C110 C111 -171.2(13)
C114 N12 C110 C109 179.5(13)
Fe2 N12 C110 C109 3.4(18)
N11 C109 C110 N12 3(2)
N11 C109 C110 C111 177.3(16)
N12 C110 C111 C112 -1(3)
C109 C110 C111 C112 -175.1(17)
C110 C111 C112 C113 -4(3)
C111 C112 C113 C114 5(3)
C110 N12 C114 C113 -4(2)
Fe2 N12 C114 C113 171.7(13)
C112 C113 C114 N12 -1(3)
C119 N13 C115 C116 0(2)
Fe2 N13 C115 C116 178.3(10)
N13 C115 C116 C117 3(2)
C115 C116 C117 C118 -6(2)
C116 C117 C118 C119 6(2)
C115 N13 C119 C120 178.2(13)
Fe2 N13 C119 C120 -0.2(17)
C115 N13 C119 C118 0(2)
Fe2 N13 C119 C118 -178.8(11)
C117 C118 C119 N13 -3(2)
C117 C118 C119 C120 178.8(15)
C121 N14 C120 C119 178.1(12)
Fe2 N14 C120 C119 -4.2(18)
N13 C119 C120 N14 3(2)
C118 C119 C120 N14 -178.6(14)
C120 N14 C121 C126 113.7(17)
Fe2 N14 C121 C126 -63.7(18)
C120 N14 C121 C122 -65.8(19)
Fe2 N14 C121 C122 116.9(14)
C126 C121 C122 C123 2(3)
N14 C121 C122 C123 -178.3(15)
C121 C122 C123 C124 -1(3)
C122 C123 C124 C125 -4(3)
C122 C123 C124 C127 179.1(16)
C123 C124 C125 C126 8(3)
C127 C124 C125 C126 -175.3(15)
C124 C125 C126 C121 -6(3)
C122 C121 C126 C125 1(2)
N14 C121 C126 C125 -178.3(14)
C123 C124 C127 C140 36(2)
C125 C124 C127 C140 -140.7(17)
C123 C124 C127 C128 -142.6(17)
C125 C124 C127 C128 41(2)
C140 C127 C128 C129 6(3)
C124 C127 C128 C129 -176.1(15)
C127 C128 C129 C130 2(3)
C128 C129 C130 C131 174.4(16)
C128 C129 C130 C139 -7(3)
C139 C130 C131 C132 2(3)
C129 C130 C131 C132 -179.2(16)
C130 C131 C132 C137 -3(2)
C130 C131 C132 C133 179.3(14)
C131 C132 C133 C134 176.3(15)
C137 C132 C133 C134 -1(2)
C132 C133 C134 C135 3(2)
C132 C133 C134 C141 -177.1(13)
C133 C134 C135 C136 -2(2)
C141 C134 C135 C136 177.4(15)
C134 C135 C136 C137 1(3)
C131 C132 C137 C138 1(2)
C133 C132 C137 C138 178.9(14)
C131 C132 C137 C136 -178.3(15)
C133 C132 C137 C136 -1(2)
C135 C136 C137 C132 1(3)
C135 C136 C137 C138 -178.7(15)
C132 C137 C138 C139 2(2)
C136 C137 C138 C139 -178.7(15)
C137 C138 C139 C130 -3(2)
C137 C138 C139 C140 174.5(14)
C131 C130 C139 C138 1(2)
C129 C130 C139 C138 -177.8(15)
C131 C130 C139 C140 -176.4(14)
C129 C130 C139 C140 5(2)
C128 C127 C140 C139 -7(2)
C124 C127 C140 C139 174.1(13)
C138 C139 C140 C127 -175.0(15)
C130 C139 C140 C127 2(2)
C133 C134 C141 C146 -38(2)
C135 C134 C141 C146 142.3(15)
C133 C134 C141 C142 144.7(15)
C135 C134 C141 C142 -35(2)
C146 C141 C142 C143 5(2)
C134 C141 C142 C143 -177.0(13)
C141 C142 C143 C144 -3(2)
C142 C143 C144 C145 -2(2)
C142 C143 C144 N15 179.1(13)
C147 N15 C144 C143 50.9(19)
Fe4 N15 C144 C143 -122.4(13)
C147 N15 C144 C145 -128.1(15)
Fe4 N15 C144 C145 58.5(18)
C143 C144 C145 C146 3(2)
N15 C144 C145 C146 -177.8(12)
C142 C141 C146 C145 -4(2)
C134 C141 C146 C145 178.4(13)
C144 C145 C146 C141 0(2)
C144 N15 C147 C148 -174.5(12)
Fe4 N15 C147 C148 0.0(18)
C152 N16 C148 C149 -2(2)
Fe4 N16 C148 C149 -173.9(11)
C152 N16 C148 C147 176.8(12)
Fe4 N16 C148 C147 5.0(15)
N15 C147 C148 N16 -3(2)
N15 C147 C148 C149 175.6(14)
N16 C148 C149 C150 2(2)
C147 C148 C149 C150 -176.4(14)
C148 C149 C150 C151 -2(2)
C149 C150 C151 C152 2(2)
C148 N16 C152 C151 2(2)
Fe4 N16 C152 C151 172.2(11)
C150 C151 C152 N16 -2(2)
C157 N17 C153 C154 0(2)
Fe2 N17 C153 C154 -175.1(12)
N17 C153 C154 C155 0(3)
C153 C154 C155 C156 3(3)
C154 C155 C156 C157 -4(3)
C153 N17 C157 C156 -2(2)
Fe2 N17 C157 C156 174.1(12)
C153 N17 C157 C158 177.9(13)
Fe2 N17 C157 C158 -6.3(16)
C155 C156 C157 N17 4(2)
C155 C156 C157 C158 -175.7(15)
C159 N18 C158 C157 178.3(12)
Fe2 N18 C158 C157 1.9(19)
N17 C157 C158 N18 3(2)
C156 C157 C158 N18 -177.5(15)
C158 N18 C159 C164 -57.7(19)
Fe2 N18 C159 C164 118.1(12)
C158 N18 C159 C160 120.3(15)
Fe2 N18 C159 C160 -63.9(17)
C164 C159 C160 C161 -5(2)
N18 C159 C160 C161 176.6(12)
C159 C160 C161 C162 -1(2)
C160 C161 C162 C163 8(2)
C160 C161 C162 C165 -175.1(13)
C161 C162 C163 C164 -9(2)
C165 C162 C163 C164 174.6(12)
C160 C159 C164 C163 5(2)
N18 C159 C164 C163 -177.0(12)
C162 C163 C164 C159 2(2)
C163 C162 C165 C178 -143.9(15)
C161 C162 C165 C178 40(2)
C163 C162 C165 C166 35(2)
C161 C162 C165 C166 -141.1(14)
C178 C165 C166 C167 -2(2)
C162 C165 C166 C167 178.7(13)
C165 C166 C167 C168 0(2)
C166 C167 C168 C169 -176.7(15)
C166 C167 C168 C177 1(2)
C167 C168 C169 C170 178.7(15)
C177 C168 C169 C170 1(2)
C168 C169 C170 C175 1(2)
C168 C169 C170 C171 -173.4(15)
C175 C170 C171 C172 0(2)
C169 C170 C171 C172 175.2(16)
C170 C171 C172 C173 4(2)
C170 C171 C172 C179 -171.5(14)
C171 C172 C173 C174 -4(3)
C179 C172 C173 C174 170.7(16)
C172 C173 C174 C175 1(3)
C169 C170 C175 C176 -3(2)
C171 C170 C175 C176 172.1(15)
C169 C170 C175 C174 -178.6(15)
C171 C170 C175 C174 -4(2)
C173 C174 C175 C170 3(3)
C173 C174 C175 C176 -172.7(16)
C170 C175 C176 C177 2(3)
C174 C175 C176 C177 177.8(16)
C175 C176 C177 C168 0(2)
C175 C176 C177 C178 -178.5(15)
C169 C168 C177 C176 -2(2)
C167 C168 C177 C176 -179.6(15)
C169 C168 C177 C178 177.0(14)
C167 C168 C177 C178 -1(2)
C166 C165 C178 C177 2(2)
C162 C165 C178 C177 -178.5(13)
C176 C177 C178 C165 177.8(16)
C168 C177 C178 C165 -1(2)
C171 C172 C179 C184 149.4(16)
C173 C172 C179 C184 -26(2)
C171 C172 C179 C180 -32(2)
C173 C172 C179 C180 153.0(15)
C184 C179 C180 C181 -5(2)
C172 C179 C180 C181 176.5(13)
C179 C180 C181 C182 2(2)
C180 C181 C182 C183 -1(2)
C180 C181 C182 N19 -179.6(12)
C185 N19 C182 C181 66.2(18)
Fe3 N19 C182 C181 -111.5(13)
C185 N19 C182 C183 -112.2(15)
Fe3 N19 C182 C183 70.1(16)
C181 C182 C183 C184 3(2)
N19 C182 C183 C184 -178.5(13)
C180 C179 C184 C183 7(2)
C172 C179 C184 C183 -174.4(14)
C182 C183 C184 C179 -6(2)
C182 N19 C185 C186 178.3(12)
Fe3 N19 C185 C186 -3.6(17)
C190 N20 C186 C187 -2(2)
Fe3 N20 C186 C187 175.5(12)
C190 N20 C186 C185 177.4(13)
Fe3 N20 C186 C185 -5.2(17)
N19 C185 C186 N20 6(2)
N19 C185 C186 C187 -174.8(14)
N20 C186 C187 C188 1(2)
C185 C186 C187 C188 -178.4(15)
C186 C187 C188 C189 -1(3)
C187 C188 C189 C190 2(3)
C186 N20 C190 C189 3(2)
Fe3 N20 C190 C189 -173.9(11)
C188 C189 C190 N20 -3(3)
C195 N21 C191 C192 -6(2)
Fe3 N21 C191 C192 -175.8(11)
N21 C191 C192 C193 1(3)
C191 C192 C193 C194 4(3)
C192 C193 C194 C195 -2(3)
C191 N21 C195 C196 -177.9(15)
Fe3 N21 C195 C196 -7(2)
C191 N21 C195 C194 7(3)
Fe3 N21 C195 C194 178.5(16)
C193 C194 C195 N21 -3(3)
C193 C194 C195 C196 -177(2)
C197 N22 C196 C195 178.3(15)
Fe3 N22 C196 C195 6(2)
N21 C195 C196 N22 1(3)
C194 C195 C196 N22 175.2(18)
C196 N22 C197 C202 -80(2)
Fe3 N22 C197 C202 91.3(17)
C196 N22 C197 C198 102.5(18)
Fe3 N22 C197 C198 -86.2(16)
C202 C197 C198 C199 4(2)
N22 C197 C198 C199 -178.9(14)
C197 C198 C199 C200 -6(3)
C198 C199 C200 C201 6(3)
C198 C199 C200 C203 -176.1(16)
C199 C200 C201 C202 -5(3)
C203 C200 C201 C202 177.4(17)
C198 C197 C202 C201 -3(3)
N22 C197 C202 C201 179.9(16)
C200 C201 C202 C197 3(3)
C199 C200 C203 C216 29(3)
C201 C200 C203 C216 -153(2)
C199 C200 C203 C204 -141.5(19)
C201 C200 C203 C204 36(3)
C216 C203 C204 C205 5(3)
C200 C203 C204 C205 176(2)
C203 C204 C205 C206 -1(4)
C204 C205 C206 C207 -177(2)
C204 C205 C206 C215 -2(3)
C205 C206 C207 C208 175(2)
C215 C206 C207 C208 1(3)
C206 C207 C208 C213 6(3)
C206 C207 C208 C209 -174.9(19)
C207 C208 C209 C210 -179(2)
C213 C208 C209 C210 0(3)
C208 C209 C210 C211 -3(3)
C208 C209 C210 C217 -177.9(17)
C209 C210 C211 C212 3(3)
C217 C210 C211 C212 178(2)
C210 C211 C212 C213 0(4)
C207 C208 C213 C214 -5(3)
C209 C208 C213 C214 176(2)
C207 C208 C213 C212 -178(2)
C209 C208 C213 C212 3(3)
C211 C212 C213 C214 -176(2)
C211 C212 C213 C208 -3(4)
C208 C213 C214 C215 -3(3)
C212 C213 C214 C215 170(2)
C213 C214 C215 C206 10(3)
C213 C214 C215 C216 -175(2)
C207 C206 C215 C214 -9(3)
C205 C206 C215 C214 176(2)
C207 C206 C215 C216 176.7(19)
C205 C206 C215 C216 2(3)
C204 C203 C216 C215 -5(3)
C200 C203 C216 C215 -175.9(17)
C214 C215 C216 C203 -172(2)
C206 C215 C216 C203 2(3)
C209 C210 C217 C222 136(2)
C211 C210 C217 C222 -38(3)
C209 C210 C217 C218 -38(3)
C211 C210 C217 C218 147.4(18)
C222 C217 C218 C219 -2(2)
C210 C217 C218 C219 172.5(15)
C217 C218 C219 C220 1(2)
C218 C219 C220 C221 1(2)
C218 C219 C220 N23 -176.6(13)
C223 N23 C220 C219 -88.0(18)
Fe4 N23 C220 C219 86.0(16)
C223 N23 C220 C221 94.9(17)
Fe4 N23 C220 C221 -91.1(15)
C219 C220 C221 C222 -1(2)
N23 C220 C221 C222 175.9(14)
C220 C221 C222 C217 0(3)
C218 C217 C222 C221 1(3)
C210 C217 C222 C221 -173.2(15)
C220 N23 C223 C224 -178.9(13)
Fe4 N23 C223 C224 6.5(19)
C228 N24 C224 C225 -1(3)
Fe4 N24 C224 C225 175.3(14)
C228 N24 C224 C223 -174.7(15)
Fe4 N24 C224 C223 1.3(18)
N23 C223 C224 N24 -5(2)
N23 C223 C224 C225 -178.9(17)
N24 C224 C225 C226 5(3)
C223 C224 C225 C226 178.2(19)
C224 C225 C226 C227 -10(3)
C225 C226 C227 C228 11(3)
C224 N24 C228 C227 1(3)
Fe4 N24 C228 C227 -173.9(14)
C226 C227 C228 N24 -6(3)
O4 S2 N200 S1 -156(3)
O3 S2 N200 S1 -38(4)
C2A S2 N200 S1 70(4)
O2 S1 N200 S2 -25(4)
O1 S1 N200 S2 99(4)
C1A S1 N200 S2 -156(3)
O2 S1 C1A F2A 26(4)
O1 S1 C1A F2A -91(3)
N200 S1 C1A F2A 152(3)
O2 S1 C1A F1A -130(3)
O1 S1 C1A F1A 113(3)
N200 S1 C1A F1A -4(3)
O2 S1 C1A F3A 132(3)
O1 S1 C1A F3A 15(3)
N200 S1 C1A F3A -102(3)
O4 S2 C2A F4A -162(3)
N200 S2 C2A F4A -28(4)
O3 S2 C2A F4A 82(3)
O4 S2 C2A F6A -27(3)
N200 S2 C2A F6A 107(3)
O3 S2 C2A F6A -143(3)
O4 S2 C2A F5A 79(3)
N200 S2 C2A F5A -148(3)
O3 S2 C2A F5A -37(3)
O3' S2' N10' S1' -83(3)
O4' S2' N10' S1' 20(3)
C2A' S2' N10' S1' 118(2)
O1' S1' N10' S2' 116(2)
O2' S1' N10' S2' -122(3)
C1A' S1' N10' S2' -2(6)
O1' S1' C1A' F3A' 165(3)
O2' S1' C1A' F3A' 42(4)
N10' S1' C1A' F3A' -78(5)
O1' S1' C1A' F1A' -58(3)
O2' S1' C1A' F1A' 180(3)
N10' S1' C1A' F1A' 59(6)
O1' S1' C1A' F2A' 51(3)
O2' S1' C1A' F2A' -72(3)
N10' S1' C1A' F2A' 168(4)
O3' S2' C2A' F5A' -44(4)
N10' S2' C2A' F5A' 115(3)
O4' S2' C2A' F5A' -150(3)
O3' S2' C2A' F6A' -172(3)
N10' S2' C2A' F6A' -12(4)
O4' S2' C2A' F6A' 83(3)
O3' S2' C2A' F4A' 72(3)
N10' S2' C2A' F4A' -129(3)
O4' S2' C2A' F4A' -33(3)
O5 S3 N201 S4 -161(3)
O6 S3 N201 S4 -32(5)
C3A S3 N201 S4 83(4)
O7 S4 N201 S3 -141(3)
O8 S4 N201 S3 4(5)
C4A S4 N201 S3 118(3)
O5 S3 C3A F1B -68(4)
O6 S3 C3A F1B 174(3)
N201 S3 C3A F1B 50(4)
O5 S3 C3A F2B 173(3)
O6 S3 C3A F2B 55(3)
N201 S3 C3A F2B -69(3)
O5 S3 C3A F3B 55(3)
O6 S3 C3A F3B -63(3)
N201 S3 C3A F3B 173(3)
O7 S4 C4A F6B 173(3)
O8 S4 C4A F6B 43(4)
N201 S4 C4A F6B -71(3)
O7 S4 C4A F4B 50(3)
O8 S4 C4A F4B -81(3)
N201 S4 C4A F4B 165(3)
O7 S4 C4A F5B -59(3)
O8 S4 C4A F5B 170(3)
N201 S4 C4A F5B 57(3)
O16 S8 N103 S7 103(3)
O15 S8 N103 S7 -18(3)
C8A S8 N103 S7 -131(2)
O14 S7 N103 S8 168(3)
O13 S7 N103 S8 31(3)
C7A S7 N103 S8 -74(3)
O14 S7 C7A F1D -8(4)
O13 S7 C7A F1D 130(3)
N103 S7 C7A F1D -123(3)
O14 S7 C7A F2D 115(4)
O13 S7 C7A F2D -107(4)
N103 S7 C7A F2D 1(3)
O14 S7 C7A F3D -132(4)
O13 S7 C7A F3D 6(3)
N103 S7 C7A F3D 114(3)
O16 S8 C8A F5D 45(4)
O15 S8 C8A F5D 170(3)
N103 S8 C8A F5D -76(3)
O16 S8 C8A F4D 167(3)
O15 S8 C8A F4D -68(3)
N103 S8 C8A F4D 46(3)
O16 S8 C8A F6D -70(3)
O15 S8 C8A F6D 55(3)
N103 S8 C8A F6D 169(3)
O8' S4' N1' S3' -60(4)
O7' S4' N1' S3' 78(3)
C4' S4' N1' S3' -169(3)
O5' S3' N1' S4' -47(4)
O6' S3' N1' S4' 97(3)
C3' S3' N1' S4' -158(3)
O5' S3' C3' F1B' -65(4)
O6' S3' C3' F1B' 160(3)
N1' S3' C3' F1B' 53(3)
O5' S3' C3' F3B' 59(4)
O6' S3' C3' F3B' -75(3)
N1' S3' C3' F3B' 178(3)
O5' S3' C3' F2B' 179(3)
O6' S3' C3' F2B' 45(3)
N1' S3' C3' F2B' -62(3)
O8' S4' C4' F5B' -59(4)
O7' S4' C4' F5B' 179(4)
N1' S4' C4' F5B' 61(4)
O8' S4' C4' F4B' 166(4)
O7' S4' C4' F4B' 44(4)
N1' S4' C4' F4B' -74(4)
O8' S4' C4' F6B' 52(3)
O7' S4' C4' F6B' -69(3)
N1' S4' C4' F6B' 172(3)
O12 S6 O11 S5 94(5)
N102 S6 O11 S5 -1.2(17)
C6A S6 O11 S5 -98.2(16)
O10 S5 N102 S6 -51(3)
O9 S5 N102 S6 -172(2)
C5A S5 N102 S6 90(2)
O11 S5 N102 S6 -1.1(17)
O12 S6 N102 S5 -146(3)
O11 S6 N102 S5 2(2)
C6A S6 N102 S5 104(2)
O10 S5 C5A F1C 139(3)
O9 S5 C5A F1C -114(3)
N102 S5 C5A F1C -10(3)
O11 S5 C5A F1C 63(2)
O10 S5 C5A F2C -99(2)
O9 S5 C5A F2C 7(2)
N102 S5 C5A F2C 111(2)
O11 S5 C5A F2C -175.4(19)
O10 S5 C5A F3C 15(3)
O9 S5 C5A F3C 121(2)
N102 S5 C5A F3C -135(2)
O11 S5 C5A F3C -61(2)
O12 S6 C6A F6C -104(3)
O11 S6 C6A F6C 83(2)
N102 S6 C6A F6C -4(2)
O12 S6 C6A F4C 136(3)
O11 S6 C6A F4C -37(3)
N102 S6 C6A F4C -124(3)
O12 S6 C6A F5C 8(3)
O11 S6 C6A F5C -165(2)
N102 S6 C6A F5C 108(2)
O11' S6' N202 S5' 99(4)
O12' S6' N202 S5' -142(4)
C6A' S6' N202 S5' -23(5)
O9' S5' N202 S6' -49(4)
O10' S5' N202 S6' 178(3)
C5A' S5' N202 S6' 68(4)
O9' S5' C5A' F1C' 77(3)
O10' S5' C5A' F1C' -151(3)
N202 S5' C5A' F1C' -40(3)
O9' S5' C5A' F3C' -49(4)
O10' S5' C5A' F3C' 83(3)
N202 S5' C5A' F3C' -166(3)
O9' S5' C5A' F2C' -167(3)
O10' S5' C5A' F2C' -35(4)
N202 S5' C5A' F2C' 76(3)
O11' S6' C6A' F5C' 124(3)
O12' S6' C6A' F5C' 8(4)
N202 S6' C6A' F5C' -113(3)
O11' S6' C6A' F4C' -93(4)
O12' S6' C6A' F4C' 151(4)
N202 S6' C6A' F4C' 30(4)
O11' S6' C6A' F6C' 14(4)
O12' S6' C6A' F6C' -102(3)
N202 S6' C6A' F6C' 138(3)
O19 S10 N204 S9 -27(4)
O20 S10 N204 S9 -158(3)
C10A S10 N204 S9 86(3)
O17 S9 N204 S10 -34(4)
O18 S9 N204 S10 113(3)
C9A S9 N204 S10 -146(3)
O17 S9 C9A F2E 66(4)
O18 S9 C9A F2E -68(3)
N204 S9 C9A F2E -179(3)
O17 S9 C9A F1E -62(3)
O18 S9 C9A F1E 163(3)
N204 S9 C9A F1E 52(3)
O17 S9 C9A F3E -175(3)
O18 S9 C9A F3E 51(3)
N204 S9 C9A F3E -60(3)
O19 S10 C10A F4E 155(3)
O20 S10 C10A F4E -77(3)
N204 S10 C10A F4E 35(3)
O19 S10 C10A F6E -85(3)
O20 S10 C10A F6E 43(3)
N204 S10 C10A F6E 156(3)
O19 S10 C10A F5E 34(3)
O20 S10 C10A F5E 163(3)
N204 S10 C10A F5E -85(3)
